data_7103217
loop_
_publ_author_name
'Chmielewski, Micha\/l J'
'Zhao, Liyun'
'Brown, Asha'
'Curiel, David'
'Sambrook, Mark R'
'Thompson, Amber L'
'Santos, Sergio M'
'Felix, Vitor'
'Davis, Jason J'
'Beer, Paul D'

_publ_section_title
;
 Sulfate anion templation of a neutral pseudorotaxane assembly using an
 indolocarbazole threading component.
;
_journal_issue 27
_journal_name_full 'Chemical communications (Cambridge, England)'
_journal_page_first 3154
_journal_page_last 3156
_journal_paper_doi 10.1039/b804941f
_journal_year 2008
_chemical_formula_moiety '2(C18 H12 N2), 2(C16 H36 N), S O4, 0.5(H2 O) 0.25(C H2 Cl2)'
_chemical_formula_sum 'C68.25 H97.5 Cl0.5 N6 O4.5 S'
_chemical_formula_weight 1123.81
_chemical_melting_point ?
_space_group_IT_number 2
_symmetry_cell_setting triclinic
_symmetry_space_group_name_Hall '-P 1'
_symmetry_space_group_name_H-M 'P -1'
_atom_sites_solution_hydrogens geom
_atom_sites_solution_primary direct
_atom_sites_solution_secondary difmap
_audit_creation_method SHELXL-97
_cell_angle_alpha 88.0490(10)
_cell_angle_beta 87.7290(10)
_cell_angle_gamma 84.2600(10)
_cell_formula_units_Z 4
_cell_length_a 13.3572(2)
_cell_length_b 17.5978(3)
_cell_length_c 28.2466(5)
_cell_measurement_reflns_used 65290
_cell_measurement_temperature 150(2)
_cell_measurement_theta_max 25.350
_cell_measurement_theta_min 5.097
_cell_volume 6598.07(19)
_computing_cell_refinement 'HKL Scalepack (Otwinowski & Minor 1997)'
_computing_data_collection 'Collect (Nonius BV, 1997-2000)'
_computing_data_reduction 'HKL Denzo and Scalepack (Otwinowski & Minor 1997)'
_computing_molecular_graphics 'Bruker SHELXTL'
_computing_publication_material 'Bruker SHELXTL'
_computing_structure_refinement 'SHELXL-97 (Sheldrick, 1997)'
_computing_structure_solution 'SHELXS-97 (Sheldrick, 1997)'
_diffrn_ambient_temperature 150(2)
_diffrn_detector_area_resol_mean 9
_diffrn_measured_fraction_theta_full 0.948
_diffrn_measured_fraction_theta_max 0.948
_diffrn_measurement_device_type KappaCCD
_diffrn_measurement_method CCD
_diffrn_radiation_monochromator graphite
_diffrn_radiation_source 'fine-focus sealed tube'
_diffrn_radiation_type MoK\a
_diffrn_radiation_wavelength 0.71073
_diffrn_reflns_av_R_equivalents 0.0989
_diffrn_reflns_av_sigmaI/netI 0.1595
_diffrn_reflns_limit_h_max 16
_diffrn_reflns_limit_h_min -16
_diffrn_reflns_limit_k_max 21
_diffrn_reflns_limit_k_min -21
_diffrn_reflns_limit_l_max 33
_diffrn_reflns_limit_l_min -28
_diffrn_reflns_number 57686
_diffrn_reflns_theta_full 25.33
_diffrn_reflns_theta_max 25.33
_diffrn_reflns_theta_min 5.09
_exptl_absorpt_coefficient_mu 0.120
_exptl_absorpt_correction_T_max 1.046
_exptl_absorpt_correction_T_min 0.969
_exptl_absorpt_correction_type multi-scan
_exptl_absorpt_process_details
;
Multi-scan from symmetry-related measurements using
Sortav (Blessing 1995).
;
_exptl_crystal_colour clear_pale_colourless
_exptl_crystal_density_diffrn 1.131
_exptl_crystal_density_meas ?
_exptl_crystal_density_method .
_exptl_crystal_description needle
_exptl_crystal_F_000 2438
_exptl_crystal_size_max 1.00
_exptl_crystal_size_mid 0.02
_exptl_crystal_size_min 0.02
_refine_diff_density_max 2.366
_refine_diff_density_min -0.631
_refine_diff_density_rms 0.083
_refine_ls_extinction_method none
_refine_ls_goodness_of_fit_ref 1.302
_refine_ls_hydrogen_treatment constr
_refine_ls_matrix_type full
_refine_ls_number_parameters 1553
_refine_ls_number_reflns 22832
_refine_ls_number_restraints 2100
_refine_ls_restrained_S_all 1.272
_refine_ls_R_factor_all 0.2635
_refine_ls_R_factor_gt 0.1411
_refine_ls_shift/su_max 0.001
_refine_ls_shift/su_mean 0.000
_refine_ls_structure_factor_coef Fsqd
_refine_ls_weighting_details 'calc w=1/[\s^2^(Fo^2^)+(0.2000P)^2^+0.0000P] where P=(Fo^2^+2Fc^2^)/3'
_refine_ls_weighting_scheme calc
_refine_ls_wR_factor_gt 0.3693
_refine_ls_wR_factor_ref 0.4323
_reflns_number_gt 10110
_reflns_number_total 22832
_reflns_threshold_expression >2sigma(I)
_cod_data_source_file b804941f.txt
_cod_data_source_block 1
_cod_depositor_comments
;
The following automatic conversions were performed:
'_symmetry_cell_setting' value 'Triclinic' changed to 'triclinic'
according to '/home/saulius/struct/CIF-dictionaries/cif_core.dic'
dictionary named 'cif_core.dic' version 2.4.1 from 2010-06-29.

Automatic conversion script
Id: cif_fix_enum 1527 2010-12-29 10:47:43Z saulius 

The following automatic conversions were performed:

'_chemical_melting_point' value 'not measured' was changed to '?' -
the value is undefined or not given.

Automatic conversion script
Id: cif_fix_values 1646 2011-03-28 12:23:43Z adriana 
;
_cod_original_sg_symbol_H-M P-1
_cod_original_formula_sum 'C68.25 H97.50 Cl0.50 N6 O4.50 S'
_cod_database_code 7103217

loop_
_symmetry_equiv_pos_as_xyz
'x, y, z'
'-x, -y, -z'

loop_
_atom_site_label
_atom_site_type_symbol
_atom_site_fract_x
_atom_site_fract_y
_atom_site_fract_z
_atom_site_U_iso_or_equiv
_atom_site_adp_type
_atom_site_occupancy
_atom_site_symmetry_multiplicity
_atom_site_calc_flag
_atom_site_refinement_flags
_atom_site_disorder_assembly
_atom_site_disorder_group
S1 S 0.42098(14) 0.27937(10) 0.34595(6) 0.0556(5) Uani 1 1 d . . .
S2 S 0.95817(12) 0.19402(9) 0.13632(5) 0.0445(5) Uani 1 1 d . . .
O11 O 0.3795(4) 0.3451(3) 0.31735(16) 0.0710(14) Uani 1 1 d . . .
O12 O 0.4962(4) 0.3035(3) 0.37671(16) 0.0660(13) Uani 1 1 d . . .
O13 O 0.4669(4) 0.2187(3) 0.31442(17) 0.0737(15) Uani 1 1 d . . .
O14 O 0.3399(4) 0.2488(3) 0.37514(16) 0.0783(16) Uani 1 1 d . . .
O21 O 0.9848(4) 0.2543(2) 0.16666(15) 0.0612(13) Uani 1 1 d . . .
O22 O 0.9236(3) 0.1306(2) 0.16528(14) 0.0545(12) Uani 1 1 d . . .
O23 O 0.8785(3) 0.2269(3) 0.10513(15) 0.0616(13) Uani 1 1 d . . .
O24 O 1.0475(3) 0.1656(2) 0.10676(14) 0.0507(11) Uani 1 1 d . . .
N11 N 0.8941(3) 0.3966(3) 0.12488(16) 0.0429(13) Uani 1 1 d D . .
H11 H 0.9141 0.3474 0.1258 0.051 Uiso 1 1 calc R . .
N12 N 0.7119(4) 0.3216(3) 0.07985(16) 0.0436(13) Uani 1 1 d D . .
H12 H 0.7562 0.2823 0.0857 0.052 Uiso 1 1 calc R . .
C111 C 0.9474(5) 0.4529(3) 0.1409(2) 0.0457(16) Uani 1 1 d D . .
C112 C 1.0378(5) 0.4469(4) 0.1619(2) 0.0539(17) Uani 1 1 d D . .
H112 H 1.0737 0.3982 0.1671 0.065 Uiso 1 1 calc R . .
C113 C 1.0770(5) 0.5123(4) 0.1755(2) 0.064(2) Uani 1 1 d D . .
H113 H 1.1398 0.5090 0.1904 0.077 Uiso 1 1 calc R . .
C114 C 1.0216(6) 0.5850(4) 0.1667(2) 0.0609(19) Uani 1 1 d D . .
H114 H 1.0488 0.6300 0.1758 0.073 Uiso 1 1 calc R . .
C115 C 0.9306(5) 0.5916(4) 0.1456(2) 0.0523(17) Uani 1 1 d D . .
H115 H 0.8949 0.6404 0.1404 0.063 Uiso 1 1 calc R . .
C116 C 0.8905(5) 0.5251(3) 0.1318(2) 0.0439(15) Uani 1 1 d D . .
C117 C 0.7980(5) 0.5101(3) 0.1112(2) 0.0459(16) Uani 1 1 d D . .
C118 C 0.8042(4) 0.4292(3) 0.1070(2) 0.0414(15) Uani 1 1 d D . .
C119 C 0.7247(4) 0.3972(3) 0.08834(19) 0.0398(15) Uani 1 1 d D . .
C120 C 0.7129(5) 0.5559(3) 0.0974(2) 0.0520(18) Uani 1 1 d D . .
H120 H 0.7093 0.6096 0.1006 0.062 Uiso 1 1 calc R . .
C121 C 0.6337(5) 0.5239(3) 0.0789(2) 0.0540(18) Uani 1 1 d D . .
H121 H 0.5756 0.5556 0.0695 0.065 Uiso 1 1 calc R . .
C122 C 0.6383(4) 0.4440(3) 0.07392(19) 0.0399(15) Uani 1 1 d D . .
C123 C 0.5710(4) 0.3937(3) 0.0560(2) 0.0458(16) Uani 1 1 d D . .
C124 C 0.4769(4) 0.4047(4) 0.0358(2) 0.0495(17) Uani 1 1 d D . .
H124 H 0.4423 0.4544 0.0336 0.059 Uiso 1 1 calc R . .
C125 C 0.4343(5) 0.3433(4) 0.0189(2) 0.0531(17) Uani 1 1 d D . .
H125 H 0.3719 0.3510 0.0036 0.064 Uiso 1 1 calc R . .
C126 C 0.4831(5) 0.2698(4) 0.0243(2) 0.0573(18) Uani 1 1 d D . .
H126 H 0.4520 0.2276 0.0136 0.069 Uiso 1 1 calc R . .
C127 C 0.5759(5) 0.2570(4) 0.0448(2) 0.0570(18) Uani 1 1 d D . .
H127 H 0.6089 0.2068 0.0478 0.068 Uiso 1 1 calc R . .
C128 C 0.6190(4) 0.3178(3) 0.0607(2) 0.0424(15) Uani 1 1 d D . .
N13 N 0.2141(3) 0.1436(2) 0.24225(12) 0.0559(15) Uani 1 1 d D . .
C130 C 0.2307(5) 0.1835(4) 0.19447(16) 0.0563(17) Uani 1 1 d DU A .
H30A H 0.2446 0.1442 0.1702 0.068 Uiso 1 1 calc R . .
H30B H 0.1677 0.2148 0.1862 0.068 Uiso 1 1 calc R . .
C131 C 0.3157(5) 0.2343(4) 0.19220(17) 0.0564(17) Uani 1 1 d DU . .
H31A H 0.3755 0.2071 0.2070 0.068 Uiso 1 1 calc R A .
H31B H 0.2954 0.2810 0.2102 0.068 Uiso 1 1 calc R . .
C132 C 0.3427(4) 0.2567(4) 0.14106(18) 0.0633(18) Uani 1 1 d DU A .
H32A H 0.3986 0.2897 0.1410 0.076 Uiso 1 1 calc R . .
H32B H 0.3678 0.2098 0.1241 0.076 Uiso 1 1 calc R . .
C133 C 0.2574(5) 0.2982(5) 0.1137(3) 0.082(2) Uani 1 1 d DU . .
H33A H 0.2050 0.2639 0.1100 0.123 Uiso 1 1 calc R A .
H33B H 0.2831 0.3144 0.0824 0.123 Uiso 1 1 calc R . .
H33C H 0.2290 0.3431 0.1310 0.123 Uiso 1 1 calc R . .
C134 C 0.2026(5) 0.2017(3) 0.28114(19) 0.0646(19) Uani 1 1 d DU A .
H34A H 0.1938 0.1742 0.3120 0.078 Uiso 1 1 calc R . .
H34B H 0.2658 0.2266 0.2820 0.078 Uiso 1 1 calc R . .
C135 C 0.1158(5) 0.2631(4) 0.2759(2) 0.0709(19) Uani 1 1 d DU . .
H35A H 0.0516 0.2393 0.2771 0.085 Uiso 1 1 calc R A .
H35B H 0.1224 0.2901 0.2448 0.085 Uiso 1 1 calc R . .
C136 C 0.1142(6) 0.3202(4) 0.3154(2) 0.085(2) Uani 1 1 d DU A .
H36A H 0.1099 0.2926 0.3464 0.102 Uiso 1 1 calc R . .
H36B H 0.1780 0.3445 0.3136 0.102 Uiso 1 1 calc R . .
C137 C 0.0267(6) 0.3818(5) 0.3124(3) 0.100(3) Uani 1 1 d DU . .
H37A H 0.0244 0.4040 0.2801 0.151 Uiso 1 1 calc R A .
H37B H 0.0355 0.4218 0.3347 0.151 Uiso 1 1 calc R . .
H17C H -0.0363 0.3594 0.3204 0.151 Uiso 1 1 calc R . .
C138 C 0.1190(4) 0.1036(4) 0.23968(19) 0.0609(18) Uani 0.65 1 d PDU A 1
H38A H 0.0658 0.1409 0.2267 0.073 Uiso 0.65 1 calc PR A 1
H38B H 0.1323 0.0624 0.2166 0.073 Uiso 0.65 1 calc PR A 1
C139 C 0.0775(9) 0.0690(7) 0.2852(3) 0.062(3) Uani 0.65 1 d PDU A 1
H39A H 0.0571 0.1102 0.3076 0.074 Uiso 0.65 1 calc PR A 1
H39B H 0.1313 0.0342 0.2998 0.074 Uiso 0.65 1 calc PR A 1
C140 C -0.0124(9) 0.0246(8) 0.2775(5) 0.064(4) Uani 0.65 1 d PDU A 1
H40A H -0.0673 0.0602 0.2644 0.077 Uiso 0.65 1 calc PR A 1
H40B H 0.0072 -0.0145 0.2536 0.077 Uiso 0.65 1 calc PR A 1
C141 C -0.0523(13) -0.0145(10) 0.3219(6) 0.088(5) Uani 0.65 1 d PDU A 1
H41A H 0.0037 -0.0430 0.3382 0.132 Uiso 0.65 1 calc PR A 1
H41B H -0.1005 -0.0498 0.3133 0.132 Uiso 0.65 1 calc PR A 1
H41C H -0.0860 0.0240 0.3430 0.132 Uiso 0.65 1 calc PR A 1
C38A C 0.1190(4) 0.1036(4) 0.23968(19) 0.0609(18) Uani 0.35 1 d PDU A 2
H38D H 0.0595 0.1419 0.2409 0.073 Uiso 0.35 1 calc PR A 2
H38E H 0.1196 0.0774 0.2092 0.073 Uiso 0.35 1 calc PR A 2
C39A C 0.1111(15) 0.0458(13) 0.2802(7) 0.067(5) Uani 0.35 1 d PDU A 2
H39D H 0.1009 0.0723 0.3106 0.081 Uiso 0.35 1 calc PR A 2
H39E H 0.1740 0.0110 0.2816 0.081 Uiso 0.35 1 calc PR A 2
C40A C 0.0223(19) 0.0004(17) 0.2721(10) 0.073(6) Uani 0.35 1 d PDU A 2
H40D H -0.0352 0.0365 0.2623 0.088 Uiso 0.35 1 calc PR A 2
H40E H 0.0407 -0.0342 0.2456 0.088 Uiso 0.35 1 calc PR A 2
C41A C -0.012(3) -0.0468(19) 0.3145(10) 0.088(8) Uani 0.35 1 d PDU A 2
H41D H 0.0378 -0.0910 0.3197 0.132 Uiso 0.35 1 calc PR A 2
H41E H -0.0772 -0.0644 0.3086 0.132 Uiso 0.35 1 calc PR A 2
H41F H -0.0177 -0.0154 0.3427 0.132 Uiso 0.35 1 calc PR A 2
C142 C 0.3032(5) 0.0863(3) 0.2538(2) 0.0628(19) Uani 1 1 d DU A .
H42A H 0.3618 0.1146 0.2594 0.075 Uiso 1 1 calc R . .
H42B H 0.2869 0.0583 0.2837 0.075 Uiso 1 1 calc R . .
C143 C 0.3326(6) 0.0288(3) 0.2158(2) 0.0741(19) Uani 1 1 d DU . .
H43A H 0.3711 0.0532 0.1898 0.089 Uiso 1 1 calc R A 1
H43B H 0.2711 0.0122 0.2026 0.089 Uiso 1 1 calc R A 1
C144 C 0.3964(6) -0.0405(4) 0.2359(3) 0.086(2) Uani 0.70 1 d PDU A 1
H44A H 0.4360 -0.0673 0.2100 0.103 Uiso 0.70 1 calc PR A 1
H44B H 0.4439 -0.0241 0.2587 0.103 Uiso 0.70 1 calc PR A 1
C145 C 0.3271(9) -0.0935(6) 0.2607(4) 0.094(4) Uani 0.70 1 d PDU A 1
H45A H 0.2883 -0.0666 0.2863 0.141 Uiso 0.70 1 calc PR A 1
H45B H 0.3672 -0.1384 0.2739 0.141 Uiso 0.70 1 calc PR A 1
H45C H 0.2808 -0.1099 0.2378 0.141 Uiso 0.70 1 calc PR A 1
C44A C 0.3964(6) -0.0405(4) 0.2359(3) 0.086(2) Uani 0.30 1 d PDU A 2
H44D H 0.4473 -0.0189 0.2546 0.103 Uiso 0.30 1 calc PR A 2
H44E H 0.3511 -0.0643 0.2594 0.103 Uiso 0.30 1 calc PR A 2
C45A C 0.4538(19) -0.1071(12) 0.2109(9) 0.096(7) Uani 0.30 1 d PDU A 2
H45D H 0.4089 -0.1469 0.2067 0.145 Uiso 0.30 1 calc PR A 2
H45E H 0.5105 -0.1280 0.2300 0.145 Uiso 0.30 1 calc PR A 2
H45F H 0.4794 -0.0895 0.1798 0.145 Uiso 0.30 1 calc PR A 2
N21 N -0.0333(4) 0.9779(3) 0.1536(2) 0.0653(17) Uani 1 1 d D . .
H21 H -0.0509 1.0255 0.1444 0.078 Uiso 1 1 calc R . .
N22 N 0.1719(5) 1.0334(3) 0.11000(18) 0.0592(16) Uani 1 1 d D . .
H22 H 0.1293 1.0749 0.1082 0.071 Uiso 1 1 calc R . .
C211 C -0.0974(6) 0.9275(4) 0.1746(3) 0.068(2) Uani 1 1 d D . .
C212 C -0.1987(7) 0.9383(5) 0.1854(3) 0.092(3) Uani 1 1 d D . .
H212 H -0.2339 0.9870 0.1791 0.111 Uiso 1 1 calc R . .
C213 C -0.2502(7) 0.8812(5) 0.2047(4) 0.104(3) Uani 1 1 d D . .
H213 H -0.3200 0.8898 0.2129 0.125 Uiso 1 1 calc R . .
C214 C -0.1961(8) 0.8078(5) 0.2125(4) 0.121(4) Uani 1 1 d D . .
H214 H -0.2308 0.7665 0.2247 0.145 Uiso 1 1 calc R . .
C215 C -0.0951(7) 0.7966(5) 0.2024(3) 0.096(3) Uani 1 1 d D . .
H215 H -0.0596 0.7482 0.2094 0.115 Uiso 1 1 calc R . .
C216 C -0.0428(6) 0.8558(4) 0.1818(3) 0.067(2) Uani 1 1 d D . .
C217 C 0.0604(6) 0.8629(4) 0.1673(2) 0.064(2) Uani 1 1 d D . .
C218 C 0.0630(6) 0.9399(3) 0.1497(2) 0.059(2) Uani 1 1 d D . .
C219 C 0.1514(5) 0.9631(3) 0.1302(2) 0.0501(17) Uani 1 1 d D . .
C220 C 0.1474(6) 0.8120(4) 0.1658(3) 0.065(2) Uani 1 1 d D . .
H220 H 0.1456 0.7613 0.1782 0.078 Uiso 1 1 calc R . .
C221 C 0.2361(6) 0.8353(4) 0.1461(3) 0.068(2) Uani 1 1 d D . .
H221 H 0.2957 0.8010 0.1453 0.082 Uiso 1 1 calc R . .
C222 C 0.2376(5) 0.9108(3) 0.1274(2) 0.0549(19) Uani 1 1 d D . .
C223 C 0.3145(6) 0.9503(4) 0.1037(2) 0.064(2) Uani 1 1 d D . .
C224 C 0.4148(6) 0.9308(4) 0.0895(3) 0.068(2) Uani 1 1 d D . .
H224 H 0.4459 0.8807 0.0958 0.081 Uiso 1 1 calc R . .
C225 C 0.4687(6) 0.9850(4) 0.0663(3) 0.071(2) Uani 1 1 d D . .
H225 H 0.5369 0.9716 0.0565 0.085 Uiso 1 1 calc R . .
C226 C 0.4245(6) 1.0589(4) 0.0570(2) 0.068(2) Uani 1 1 d D . .
H226 H 0.4635 1.0952 0.0414 0.081 Uiso 1 1 calc R . .
C227 C 0.3256(6) 1.0803(4) 0.0699(2) 0.063(2) Uani 1 1 d D . .
H227 H 0.2953 1.1304 0.0629 0.076 Uiso 1 1 calc R . .
C228 C 0.2719(6) 1.0266(4) 0.0932(2) 0.059(2) Uani 1 1 d D . .
N23 N 0.0071(3) 0.7583(2) 0.02526(11) 0.0474(13) Uani 1 1 d D . .
C230 C 0.0529(5) 0.8230(3) -0.00195(16) 0.0442(15) Uani 1 1 d DU . .
H30G H 0.1120 0.8009 -0.0209 0.053 Uiso 1 1 calc R . .
H30H H 0.0030 0.8464 -0.0245 0.053 Uiso 1 1 calc R . .
C231 C 0.0861(5) 0.8857(3) 0.02732(17) 0.0526(16) Uani 1 1 d DU . .
H31G H 0.1375 0.8637 0.0496 0.063 Uiso 1 1 calc R . .
H31H H 0.0278 0.9093 0.0462 0.063 Uiso 1 1 calc R . .
C232 C 0.1298(4) 0.9467(3) -0.0046(2) 0.0564(17) Uani 1 1 d DU . .
H32G H 0.0809 0.9641 -0.0290 0.068 Uiso 1 1 calc R . .
H32H H 0.1396 0.9911 0.0147 0.068 Uiso 1 1 calc R . .
C233 C 0.2293(5) 0.9188(4) -0.0288(3) 0.082(2) Uani 1 1 d DU . .
H33G H 0.2778 0.9005 -0.0049 0.122 Uiso 1 1 calc R . .
H33H H 0.2551 0.9609 -0.0476 0.122 Uiso 1 1 calc R . .
H33I H 0.2193 0.8770 -0.0497 0.122 Uiso 1 1 calc R . .
C234 C -0.0872(3) 0.7872(4) 0.05360(17) 0.0509(16) Uani 1 1 d DU . .
H34G H -0.1134 0.7432 0.0711 0.061 Uiso 1 1 calc R . .
H34H H -0.0681 0.8226 0.0774 0.061 Uiso 1 1 calc R . .
C235 C -0.1714(4) 0.8279(4) 0.02529(19) 0.0578(17) Uani 1 1 d DU . .
H35G H -0.1953 0.7920 0.0030 0.069 Uiso 1 1 calc R . .
H35H H -0.1457 0.8708 0.0065 0.069 Uiso 1 1 calc R . .
C236 C -0.2590(5) 0.8584(4) 0.0578(2) 0.075(2) Uani 1 1 d DU . .
H36G H -0.2337 0.8932 0.0803 0.090 Uiso 1 1 calc R . .
H36H H -0.3092 0.8891 0.0383 0.090 Uiso 1 1 calc R . .
C237 C -0.3115(6) 0.7980(5) 0.0857(3) 0.102(3) Uani 1 1 d DU . .
H37G H -0.3267 0.7583 0.0644 0.153 Uiso 1 1 calc R . .
H37H H -0.3742 0.8215 0.1004 0.153 Uiso 1 1 calc R . .
H37I H -0.2675 0.7752 0.1105 0.153 Uiso 1 1 calc R . .
C238 C -0.0179(5) 0.7025(3) -0.01139(16) 0.0458(15) Uani 1 1 d DU . .
H38G H -0.0564 0.7318 -0.0364 0.055 Uiso 1 1 calc R . .
H38H H 0.0462 0.6804 -0.0264 0.055 Uiso 1 1 calc R . .
C239 C -0.0769(5) 0.6375(3) 0.00600(17) 0.0480(15) Uani 1 1 d DU . .
H39G H -0.1457 0.6576 0.0166 0.058 Uiso 1 1 calc R . .
H39H H -0.0436 0.6102 0.0333 0.058 Uiso 1 1 calc R . .
C240 C -0.0823(5) 0.5826(3) -0.03420(19) 0.0543(17) Uani 1 1 d DU . .
H40G H -0.1020 0.6125 -0.0633 0.065 Uiso 1 1 calc R . .
H40H H -0.0145 0.5560 -0.0404 0.065 Uiso 1 1 calc R . .
C241 C -0.1561(5) 0.5235(4) -0.0241(3) 0.070(2) Uani 1 1 d DU . .
H41G H -0.1473 0.5019 0.0080 0.105 Uiso 1 1 calc R . .
H41H H -0.1436 0.4828 -0.0471 0.105 Uiso 1 1 calc R . .
H41I H -0.2250 0.5477 -0.0269 0.105 Uiso 1 1 calc R . .
C242 C 0.0793(3) 0.7201(3) 0.06108(16) 0.0458(15) Uani 1 1 d DU C .
H42G H 0.0863 0.7568 0.0863 0.055 Uiso 1 1 calc R . .
H42H H 0.0486 0.6759 0.0761 0.055 Uiso 1 1 calc R . .
C243 C 0.1834(4) 0.6924(3) 0.04190(17) 0.0500(15) Uani 1 1 d DU . .
H43G H 0.2185 0.7366 0.0299 0.060 Uiso 1 1 calc R B 1
H43H H 0.1780 0.6582 0.0152 0.060 Uiso 1 1 calc R B 1
C244 C 0.2431(4) 0.6497(4) 0.08108(18) 0.0534(16) Uani 0.80 1 d PDU C 1
H44G H 0.2549 0.6856 0.1060 0.064 Uiso 0.80 1 calc PR C 1
H44H H 0.2039 0.6095 0.0956 0.064 Uiso 0.80 1 calc PR C 1
C245 C 0.3433(6) 0.6136(6) 0.0615(4) 0.069(3) Uani 0.80 1 d PDU C 1
H45G H 0.3319 0.5819 0.0347 0.103 Uiso 0.80 1 calc PR C 1
H45H H 0.3773 0.5818 0.0863 0.103 Uiso 0.80 1 calc PR C 1
H45I H 0.3854 0.6538 0.0507 0.103 Uiso 0.80 1 calc PR C 1
C44B C 0.2431(4) 0.6497(4) 0.08108(18) 0.0534(16) Uani 0.20 1 d PDU C 2
H44J H 0.2224 0.6728 0.1118 0.064 Uiso 0.20 1 calc PR C 2
H44K H 0.2274 0.5959 0.0829 0.064 Uiso 0.20 1 calc PR C 2
C45B C 0.3556(7) 0.652(3) 0.0728(16) 0.072(9) Uani 0.20 1 d PDU C 2
H45J H 0.3795 0.6173 0.0473 0.108 Uiso 0.20 1 calc PR C 2
H45K H 0.3901 0.6355 0.1019 0.108 Uiso 0.20 1 calc PR C 2
H45L H 0.3699 0.7040 0.0637 0.108 Uiso 0.20 1 calc PR C 2
N31 N 0.3857(10) 0.4957(6) 0.3329(5) 0.069(3) Uani 0.60 1 d PDU D 1
H31 H 0.3773 0.4473 0.3390 0.083 Uiso 0.60 1 calc PR D 1
N32 N 0.5945(9) 0.4325(6) 0.3784(5) 0.065(3) Uani 0.60 1 d PDU D 1
H32 H 0.5600 0.3925 0.3782 0.078 Uiso 0.60 1 calc PR D 1
C311 C 0.3165(12) 0.5483(7) 0.3129(4) 0.077(4) Uani 0.60 1 d PDU D 1
C312 C 0.2241(12) 0.5394(8) 0.2961(5) 0.089(4) Uani 0.60 1 d PDU D 1
H312 H 0.2000 0.4903 0.2968 0.107 Uiso 0.60 1 calc PR D 1
C313 C 0.1666(15) 0.6015(10) 0.2781(5) 0.119(6) Uani 0.60 1 d PDU D 1
H313 H 0.1006 0.5962 0.2682 0.143 Uiso 0.60 1 calc PR D 1
C314 C 0.2053(16) 0.6745(10) 0.2741(7) 0.141(8) Uani 0.60 1 d PDU D 1
H314 H 0.1665 0.7164 0.2594 0.169 Uiso 0.60 1 calc PR D 1
C315 C 0.2959(16) 0.6846(8) 0.2907(6) 0.128(6) Uani 0.60 1 d PDU D 1
H315 H 0.3204 0.7335 0.2888 0.153 Uiso 0.60 1 calc PR D 1
C316 C 0.3544(12) 0.6208(7) 0.3112(5) 0.094(4) Uani 0.60 1 d PDU D 1
C317 C 0.4548(12) 0.6099(6) 0.3279(5) 0.084(4) Uani 0.60 1 d PDU D 1
C318 C 0.4722(11) 0.5308(6) 0.3420(5) 0.065(3) Uani 0.60 1 d PDU D 1
C319 C 0.5597(11) 0.5050(7) 0.3625(7) 0.065(3) Uani 0.60 1 d PDU D 1
C320 C 0.5279(15) 0.6590(8) 0.3347(7) 0.115(6) Uani 0.60 1 d PDU D 1
H320 H 0.5153 0.7118 0.3267 0.138 Uiso 0.60 1 calc PR D 1
C321 C 0.6201(13) 0.6305(8) 0.3532(5) 0.102(5) Uani 0.60 1 d PDU D 1
H321 H 0.6719 0.6632 0.3557 0.122 Uiso 0.60 1 calc PR D 1
C322 C 0.6361(11) 0.5533(7) 0.3682(5) 0.080(3) Uani 0.60 1 d PDU D 1
C323 C 0.7190(11) 0.5073(9) 0.3891(6) 0.094(4) Uani 0.60 1 d PDU D 1
C324 C 0.8151(13) 0.5212(13) 0.4013(6) 0.128(7) Uani 0.60 1 d PDU D 1
H324 H 0.8367 0.5706 0.3956 0.154 Uiso 0.60 1 calc PR D 1
C325 C 0.8794(14) 0.4644(14) 0.4215(8) 0.155(9) Uani 0.60 1 d PDU D 1
H325 H 0.9418 0.4756 0.4333 0.187 Uiso 0.60 1 calc PR D 1
C326 C 0.8511(14) 0.3897(15) 0.4243(9) 0.143(8) Uani 0.60 1 d PDU D 1
H326 H 0.8988 0.3490 0.4340 0.171 Uiso 0.60 1 calc PR D 1
C327 C 0.7551(13) 0.3738(10) 0.4133(7) 0.106(5) Uani 0.60 1 d PDU D 1
H327 H 0.7344 0.3239 0.4184 0.128 Uiso 0.60 1 calc PR D 1
C328 C 0.6918(10) 0.4312(9) 0.3951(6) 0.079(3) Uani 0.60 1 d PDU D 1
N31Y N 0.3463(11) 0.5045(9) 0.3347(9) 0.059(7) Uiso 0.40 1 d PD E 2
H31Y H 0.3432 0.4550 0.3391 0.071 Uiso 0.40 1 calc PR E 2
N32Y N 0.5626(12) 0.4481(9) 0.3744(10) 0.048(5) Uiso 0.40 1 d PD E 2
H32Y H 0.5299 0.4070 0.3762 0.058 Uiso 0.40 1 calc PR E 2
C11Y C 0.2703(12) 0.5554(10) 0.3192(10) 0.070(8) Uiso 0.40 1 d PD E 2
C12Y C 0.1768(13) 0.5435(11) 0.3061(8) 0.068(8) Uiso 0.40 1 d PD E 2
H12Y H 0.1561 0.4934 0.3070 0.082 Uiso 0.40 1 calc PR E 2
C13Y C 0.1127(16) 0.6042(12) 0.2915(10) 0.106(11) Uiso 0.40 1 d PD E 2
H13Y H 0.0450 0.5973 0.2851 0.127 Uiso 0.40 1 calc PR E 2
C14Y C 0.1479(15) 0.6787(12) 0.2860(9) 0.090(9) Uiso 0.40 1 d PD E 2
H14Y H 0.1075 0.7186 0.2703 0.108 Uiso 0.40 1 calc PR E 2
C15Y C 0.2368(15) 0.6929(11) 0.3026(9) 0.093(9) Uiso 0.40 1 d PD E 2
H15Y H 0.2535 0.7437 0.3056 0.111 Uiso 0.40 1 calc PR E 2
C16Y C 0.3049(12) 0.6293(9) 0.3156(9) 0.063(7) Uiso 0.40 1 d PD E 2
C17Y C 0.4064(12) 0.6227(9) 0.3316(9) 0.067(8) Uiso 0.40 1 d PD E 2
C18Y C 0.4308(11) 0.5438(9) 0.3427(9) 0.045(6) Uiso 0.40 1 d PD E 2
C19Y C 0.5246(16) 0.5188(10) 0.3574(17) 0.053(7) Uiso 0.40 1 d PD E 2
C20Y C 0.4784(15) 0.6740(12) 0.3316(15) 0.086(8) Uiso 0.40 1 d PD E 2
H20Y H 0.4646 0.7246 0.3191 0.103 Uiso 0.40 1 calc PR E 2
C21Y C 0.5721(14) 0.6498(9) 0.3505(10) 0.053(7) Uiso 0.40 1 d PD E 2
H21Y H 0.6188 0.6858 0.3554 0.063 Uiso 0.40 1 calc PR E 2
C22Y C 0.5969(14) 0.5715(9) 0.3622(13) 0.053(6) Uiso 0.40 1 d PD E 2
C23Y C 0.6855(15) 0.5280(10) 0.3791(15) 0.052(6) Uiso 0.40 1 d PD E 2
C24Y C 0.7811(13) 0.5456(11) 0.3893(11) 0.066(7) Uiso 0.40 1 d PD E 2
H24Y H 0.8016 0.5945 0.3806 0.079 Uiso 0.40 1 calc PR E 2
C25Y C 0.8465(18) 0.4918(11) 0.4120(15) 0.058(6) Uiso 0.40 1 d PD E 2
H25Y H 0.9077 0.5060 0.4233 0.069 Uiso 0.40 1 calc PR E 2
C26Y C 0.8225(15) 0.4165(10) 0.4182(11) 0.064(6) Uiso 0.40 1 d PD E 2
H26Y H 0.8693 0.3794 0.4326 0.077 Uiso 0.40 1 calc PR E 2
C27Y C 0.7315(15) 0.3950(10) 0.4037(14) 0.050(6) Uiso 0.40 1 d PD E 2
H27Y H 0.7181 0.3430 0.4044 0.060 Uiso 0.40 1 calc PR E 2
C28Y C 0.6624(14) 0.4515(9) 0.3883(12) 0.044(5) Uiso 0.40 1 d PD E 2
N33 N 0.4050(5) 0.2605(4) 0.5077(2) 0.122(3) Uani 1 1 d D G .
C330 C 0.3369(7) 0.2296(7) 0.5465(3) 0.143(4) Uani 1 1 d DU . .
H30M H 0.3777 0.1908 0.5658 0.172 Uiso 1 1 calc R . .
H30N H 0.3126 0.2719 0.5675 0.172 Uiso 1 1 calc R . .
C331 C 0.2466(9) 0.1938(8) 0.5300(3) 0.149(4) Uani 1 1 d DU . .
H31M H 0.2678 0.1513 0.5085 0.179 Uiso 1 1 calc R . .
H31N H 0.2004 0.2321 0.5131 0.179 Uiso 1 1 calc R . .
C332 C 0.1963(9) 0.1645(8) 0.5754(4) 0.162(4) Uani 1 1 d DU . .
H32M H 0.2447 0.1305 0.5940 0.194 Uiso 1 1 calc R . .
H32N H 0.1682 0.2074 0.5952 0.194 Uiso 1 1 calc R . .
C333 C 0.1132(11) 0.1207(9) 0.5583(5) 0.176(5) Uani 1 1 d DU . .
H33M H 0.0784 0.1501 0.5327 0.265 Uiso 1 1 calc R . .
H33N H 0.0651 0.1125 0.5846 0.265 Uiso 1 1 calc R . .
H33O H 0.1423 0.0713 0.5466 0.265 Uiso 1 1 calc R . .
C334 C 0.3411(9) 0.3149(6) 0.4756(3) 0.135(3) Uani 1 1 d DU . .
H34M H 0.3862 0.3359 0.4509 0.162 Uiso 1 1 calc R F 1
H34N H 0.2945 0.2849 0.4594 0.162 Uiso 1 1 calc R F 1
C335 C 0.2792(9) 0.3814(5) 0.4987(3) 0.137(3) Uani 0.60 1 d PDU G 1
H35M H 0.3166 0.3990 0.5251 0.165 Uiso 0.60 1 calc PR G 1
H35N H 0.2153 0.3641 0.5120 0.165 Uiso 0.60 1 calc PR G 1
C336 C 0.2557(13) 0.4477(7) 0.4635(5) 0.127(5) Uani 0.60 1 d PDU G 1
H36M H 0.2327 0.4955 0.4799 0.152 Uiso 0.60 1 calc PR G 1
H36N H 0.3148 0.4562 0.4424 0.152 Uiso 0.60 1 calc PR G 1
C337 C 0.1720(16) 0.4192(13) 0.4365(8) 0.119(6) Uani 0.60 1 d PDU G 1
H37M H 0.1983 0.3737 0.4192 0.179 Uiso 0.60 1 calc PR G 1
H37N H 0.1456 0.4592 0.4140 0.179 Uiso 0.60 1 calc PR G 1
H37O H 0.1178 0.4062 0.4588 0.179 Uiso 0.60 1 calc PR G 1
C35C C 0.2792(9) 0.3814(5) 0.4987(3) 0.137(3) Uani 0.40 1 d PDU G 2
H35P H 0.3197 0.4253 0.5002 0.165 Uiso 0.40 1 calc PR G 2
H35Q H 0.2577 0.3666 0.5314 0.165 Uiso 0.40 1 calc PR G 2
C36C C 0.1876(13) 0.4029(19) 0.4688(7) 0.144(6) Uani 0.40 1 d PDU G 2
H36P H 0.1519 0.3567 0.4655 0.173 Uiso 0.40 1 calc PR G 2
H36Q H 0.1412 0.4407 0.4861 0.173 Uiso 0.40 1 calc PR G 2
C37C C 0.210(3) 0.436(2) 0.4197(8) 0.136(10) Uani 0.40 1 d PDU G 2
H37P H 0.2642 0.4693 0.4212 0.203 Uiso 0.40 1 calc PR G 2
H37Q H 0.1496 0.4652 0.4079 0.203 Uiso 0.40 1 calc PR G 2
H37R H 0.2315 0.3941 0.3983 0.203 Uiso 0.40 1 calc PR G 2
C338 C 0.4817(7) 0.2993(6) 0.5340(3) 0.127(3) Uani 1 1 d DU . .
H38M H 0.4462 0.3416 0.5523 0.153 Uiso 1 1 calc R G 1
H38N H 0.5149 0.2621 0.5569 0.153 Uiso 1 1 calc R G 1
C339 C 0.5614(8) 0.3309(6) 0.5016(3) 0.132(3) Uani 0.50 1 d PDU G 1
H39M H 0.5295 0.3703 0.4796 0.159 Uiso 0.50 1 calc PR G 1
H39N H 0.5965 0.2894 0.4826 0.159 Uiso 0.50 1 calc PR G 1
C340 C 0.6368(15) 0.3659(13) 0.5313(7) 0.133(4) Uani 0.50 1 d PDU G 1
H40M H 0.6789 0.3953 0.5092 0.159 Uiso 0.50 1 calc PR G 1
H40N H 0.5980 0.4033 0.5520 0.159 Uiso 0.50 1 calc PR G 1
C341 C 0.708(2) 0.3157(16) 0.5624(9) 0.156(6) Uiso 0.50 1 d PDU G 1
H41M H 0.7339 0.3468 0.5863 0.234 Uiso 0.50 1 calc PR G 1
H41N H 0.7638 0.2920 0.5428 0.234 Uiso 0.50 1 calc PR G 1
H41O H 0.6713 0.2757 0.5782 0.234 Uiso 0.50 1 calc PR G 1
C39C C 0.5614(8) 0.3309(6) 0.5016(3) 0.132(3) Uani 0.50 1 d PDU G 2
H39P H 0.5364 0.3406 0.4692 0.159 Uiso 0.50 1 calc PR G 2
H39Q H 0.6230 0.2947 0.5000 0.159 Uiso 0.50 1 calc PR G 2
C40C C 0.5829(18) 0.4052(8) 0.5235(7) 0.133(4) Uani 0.50 1 d PDU G 2
H40P H 0.6099 0.4424 0.5004 0.159 Uiso 0.50 1 calc PR G 2
H40Q H 0.5255 0.4297 0.5426 0.159 Uiso 0.50 1 calc PR G 2
C41C C 0.663(2) 0.3611(16) 0.5530(11) 0.156(6) Uiso 0.50 1 d PDU G 2
H41P H 0.6574 0.3795 0.5854 0.234 Uiso 0.50 1 calc PR G 2
H41Q H 0.7296 0.3687 0.5391 0.234 Uiso 0.50 1 calc PR G 2
H41R H 0.6532 0.3066 0.5535 0.234 Uiso 0.50 1 calc PR G 2
C342 C 0.4564(7) 0.1979(4) 0.4769(3) 0.105(3) Uani 1 1 d DU . .
H42M H 0.4032 0.1715 0.4628 0.127 Uiso 1 1 calc R G 1
H42N H 0.4931 0.2226 0.4505 0.127 Uiso 1 1 calc R G 1
C343 C 0.5292(7) 0.1376(5) 0.4998(3) 0.114(3) Uani 0.80 1 d PDU G 1
H43M H 0.4935 0.1098 0.5253 0.137 Uiso 0.80 1 calc PR G 1
H43N H 0.5835 0.1623 0.5143 0.137 Uiso 0.80 1 calc PR G 1
C344 C 0.5750(9) 0.0813(7) 0.4632(4) 0.116(4) Uani 0.80 1 d PDU G 1
H44M H 0.5196 0.0546 0.4514 0.139 Uiso 0.80 1 calc PR G 1
H44N H 0.6016 0.1114 0.4362 0.139 Uiso 0.80 1 calc PR G 1
C345 C 0.6579(10) 0.0210(7) 0.4778(5) 0.129(5) Uani 0.80 1 d PDU G 1
H45M H 0.7166 0.0459 0.4868 0.194 Uiso 0.80 1 calc PR G 1
H45N H 0.6769 -0.0125 0.4513 0.194 Uiso 0.80 1 calc PR G 1
H45O H 0.6340 -0.0093 0.5050 0.194 Uiso 0.80 1 calc PR G 1
C43C C 0.5292(7) 0.1376(5) 0.4998(3) 0.114(3) Uani 0.20 1 d PDU G 2
H43P H 0.4968 0.1116 0.5272 0.137 Uiso 0.20 1 calc PR G 2
H43Q H 0.5894 0.1598 0.5105 0.137 Uiso 0.20 1 calc PR G 2
C44C C 0.556(2) 0.083(3) 0.4596(15) 0.113(6) Uani 0.20 1 d PDU G 2
H44P H 0.5718 0.0293 0.4708 0.135 Uiso 0.20 1 calc PR G 2
H44Q H 0.5049 0.0864 0.4351 0.135 Uiso 0.20 1 calc PR G 2
C45C C 0.650(3) 0.121(3) 0.4437(16) 0.102(10) Uani 0.20 1 d PDU G 2
H45P H 0.6667 0.1097 0.4105 0.153 Uiso 0.20 1 calc PR G 2
H45Q H 0.7058 0.1012 0.4634 0.153 Uiso 0.20 1 calc PR G 2
H45R H 0.6365 0.1763 0.4471 0.153 Uiso 0.20 1 calc PR G 2
N41 N 0.4330(8) 0.0732(6) 0.3596(4) 0.0765(8) Uiso 0.60 1 d PD H 1
H41 H 0.4367 0.1228 0.3567 0.092 Uiso 0.60 1 calc PR H 1
N42 N 0.2172(8) 0.1415(6) 0.4025(4) 0.0765(8) Uiso 0.60 1 d PD H 1
H42 H 0.2486 0.1819 0.3942 0.092 Uiso 0.60 1 calc PR H 1
C411 C 0.5058(10) 0.0209(7) 0.3456(6) 0.0765(8) Uiso 0.60 1 d PD H 1
C412 C 0.5961(9) 0.0244(7) 0.3232(5) 0.0765(8) Uiso 0.60 1 d PD H 1
H412 H 0.6159 0.0740 0.3160 0.092 Uiso 0.60 1 calc PR H 1
C413 C 0.6634(10) -0.0369(7) 0.3095(5) 0.0765(8) Uiso 0.60 1 d PD H 1
H413 H 0.7245 -0.0318 0.2919 0.092 Uiso 0.60 1 calc PR H 1
C414 C 0.6294(10) -0.1098(7) 0.3251(5) 0.0765(8) Uiso 0.60 1 d PD H 1
H414 H 0.6706 -0.1555 0.3182 0.092 Uiso 0.60 1 calc PR H 1
C415 C 0.5436(10) -0.1138(7) 0.3485(5) 0.0765(8) Uiso 0.60 1 d PD H 1
H415 H 0.5279 -0.1634 0.3587 0.092 Uiso 0.60 1 calc PR H 1
C416 C 0.4732(9) -0.0533(6) 0.3599(5) 0.0765(8) Uiso 0.60 1 d PD H 1
C417 C 0.3753(9) -0.0419(6) 0.3804(5) 0.0765(8) Uiso 0.60 1 d PD H 1
C418 C 0.3482(9) 0.0391(6) 0.3800(5) 0.0765(8) Uiso 0.60 1 d PD H 1
C419 C 0.2590(9) 0.0688(6) 0.3977(6) 0.0765(8) Uiso 0.60 1 d PD H 1
C420 C 0.3055(9) -0.0908(7) 0.3978(5) 0.0765(8) Uiso 0.60 1 d PD H 1
H420 H 0.3224 -0.1446 0.3989 0.092 Uiso 0.60 1 calc PR H 1
C421 C 0.2143(10) -0.0608(7) 0.4130(5) 0.0765(8) Uiso 0.60 1 d PD H 1
H421 H 0.1660 -0.0948 0.4228 0.092 Uiso 0.60 1 calc PR H 1
C422 C 0.1848(9) 0.0204(6) 0.4154(5) 0.0765(8) Uiso 0.60 1 d PD H 1
C423 C 0.0973(9) 0.0674(6) 0.4301(5) 0.0765(8) Uiso 0.60 1 d PD H 1
C424 C 0.0024(9) 0.0583(7) 0.4500(5) 0.0765(8) Uiso 0.60 1 d PD H 1
H424 H -0.0170 0.0080 0.4545 0.092 Uiso 0.60 1 calc PR H 1
C425 C -0.0640(11) 0.1179(7) 0.4631(5) 0.0765(8) Uiso 0.60 1 d PD H 1
H425 H -0.1270 0.1084 0.4777 0.092 Uiso 0.60 1 calc PR H 1
C426 C -0.0411(9) 0.1924(7) 0.4556(5) 0.0765(8) Uiso 0.60 1 d PD H 1
H426 H -0.0876 0.2341 0.4649 0.092 Uiso 0.60 1 calc PR H 1
C427 C 0.0510(9) 0.2047(7) 0.4341(5) 0.0765(8) Uiso 0.60 1 d PD H 1
H427 H 0.0672 0.2554 0.4277 0.092 Uiso 0.60 1 calc PR H 1
C428 C 0.1172(9) 0.1460(6) 0.4224(5) 0.0765(8) Uiso 0.60 1 d PD H 1
N41Z N 0.3904(10) 0.0805(8) 0.3663(6) 0.0765(8) Uiso 0.40 1 d PD I 2
H41Z H 0.3963 0.1294 0.3608 0.092 Uiso 0.40 1 calc PR I 2
N42Z N 0.1830(11) 0.1624(7) 0.4086(6) 0.0765(8) Uiso 0.40 1 d PD I 2
H42Z H 0.2174 0.2008 0.3996 0.092 Uiso 0.40 1 calc PR I 2
C11Z C 0.4612(12) 0.0226(8) 0.3557(8) 0.0765(8) Uiso 0.40 1 d PD I 2
C12Z C 0.5558(13) 0.0216(10) 0.3358(8) 0.0765(8) Uiso 0.40 1 d PD I 2
H12Z H 0.5823 0.0688 0.3282 0.092 Uiso 0.40 1 calc PR I 2
C13Z C 0.6139(14) -0.0448(9) 0.3262(7) 0.0765(8) Uiso 0.40 1 d PD I 2
H13Z H 0.6801 -0.0419 0.3132 0.092 Uiso 0.40 1 calc PR I 2
C14Z C 0.5794(14) -0.1186(10) 0.3348(8) 0.0765(8) Uiso 0.40 1 d PD I 2
H14Z H 0.6190 -0.1646 0.3268 0.092 Uiso 0.40 1 calc PR I 2
C15Z C 0.4835(14) -0.1179(9) 0.3558(7) 0.0765(8) Uiso 0.40 1 d PD I 2
H15Z H 0.4563 -0.1652 0.3622 0.092 Uiso 0.40 1 calc PR I 2
C16Z C 0.4253(12) -0.0502(8) 0.3681(8) 0.0765(8) Uiso 0.40 1 d PD I 2
C17Z C 0.3224(12) -0.0312(8) 0.3865(7) 0.0765(8) Uiso 0.40 1 d PD I 2
C18Z C 0.3062(12) 0.0498(8) 0.3875(9) 0.0765(8) Uiso 0.40 1 d PD I 2
C19Z C 0.2174(12) 0.0868(8) 0.4047(8) 0.0765(8) Uiso 0.40 1 d PD I 2
C20Z C 0.2517(13) -0.0790(9) 0.4033(8) 0.0765(8) Uiso 0.40 1 d PD I 2
H20Z H 0.2643 -0.1331 0.4033 0.092 Uiso 0.40 1 calc PR I 2
C21Z C 0.1586(13) -0.0412(8) 0.4207(7) 0.0765(8) Uiso 0.40 1 d PD I 2
H21Z H 0.1065 -0.0708 0.4320 0.092 Uiso 0.40 1 calc PR I 2
C22Z C 0.1422(12) 0.0403(8) 0.4215(8) 0.0765(8) Uiso 0.40 1 d PD I 2
C23Z C 0.0583(12) 0.0946(8) 0.4371(7) 0.0765(8) Uiso 0.40 1 d PD I 2
C24Z C -0.0350(13) 0.0862(10) 0.4582(8) 0.0765(8) Uiso 0.40 1 d PD I 2
H24Z H -0.0567 0.0368 0.4640 0.092 Uiso 0.40 1 calc PR I 2
C25Z C -0.0979(13) 0.1523(10) 0.4713(7) 0.0765(8) Uiso 0.40 1 d PD I 2
H25Z H -0.1631 0.1468 0.4849 0.092 Uiso 0.40 1 calc PR I 2
C26Z C -0.0669(13) 0.2252(10) 0.4647(7) 0.0765(8) Uiso 0.40 1 d PD I 2
H26Z H -0.1086 0.2683 0.4759 0.092 Uiso 0.40 1 calc PR I 2
C27Z C 0.0256(13) 0.2349(9) 0.4418(7) 0.0765(8) Uiso 0.40 1 d PD I 2
H27Z H 0.0466 0.2843 0.4353 0.092 Uiso 0.40 1 calc PR I 2
C28Z C 0.0853(13) 0.1698(8) 0.4289(9) 0.0765(8) Uiso 0.40 1 d PD I 2
N43 N 0.6871(3) 0.3243(2) 0.24190(12) 0.0506(14) Uani 1 1 d D . .
C430 C 0.5788(4) 0.3597(4) 0.24560(18) 0.0587(18) Uani 1 1 d DU . .
H30S H 0.5351 0.3187 0.2539 0.070 Uiso 1 1 calc R . .
H30T H 0.5724 0.3957 0.2720 0.070 Uiso 1 1 calc R . .
C431 C 0.5399(4) 0.4021(4) 0.20151(19) 0.0621(18) Uani 1 1 d DU . .
H31S H 0.5351 0.3654 0.1761 0.075 Uiso 1 1 calc R . .
H31T H 0.5873 0.4392 0.1903 0.075 Uiso 1 1 calc R . .
C432 C 0.4365(5) 0.4440(4) 0.2122(2) 0.076(2) Uani 1 1 d DU . .
H32S H 0.3909 0.4072 0.2258 0.091 Uiso 1 1 calc R . .
H32T H 0.4425 0.4830 0.2361 0.091 Uiso 1 1 calc R . .
C433 C 0.3918(6) 0.4823(5) 0.1680(3) 0.096(3) Uani 1 1 d DU . .
H33S H 0.4393 0.5157 0.1531 0.144 Uiso 1 1 calc R . .
H33T H 0.3286 0.5128 0.1765 0.144 Uiso 1 1 calc R . .
H33U H 0.3786 0.4433 0.1458 0.144 Uiso 1 1 calc R . .
C434 C 0.7605(5) 0.3841(3) 0.23226(19) 0.0559(17) Uani 1 1 d DU K .
H34S H 0.8286 0.3574 0.2267 0.067 Uiso 1 1 calc R . .
H34T H 0.7418 0.4129 0.2027 0.067 Uiso 1 1 calc R . .
C435 C 0.7658(6) 0.4405(4) 0.2710(2) 0.077(2) Uani 1 1 d DU . .
H35S H 0.8028 0.4154 0.2979 0.092 Uiso 1 1 calc R J 1
H35T H 0.6970 0.4586 0.2827 0.092 Uiso 1 1 calc R J 1
C436 C 0.8195(6) 0.5082(4) 0.2518(3) 0.089(2) Uani 0.50 1 d PDU K 1
H36S H 0.8856 0.4867 0.2385 0.107 Uiso 0.50 1 calc PR K 1
H36T H 0.7807 0.5303 0.2246 0.107 Uiso 0.50 1 calc PR K 1
C437 C 0.8396(14) 0.5745(7) 0.2816(5) 0.093(4) Uani 0.50 1 d PDU K 1
H37S H 0.7861 0.5827 0.3061 0.140 Uiso 0.50 1 calc PR K 1
H37T H 0.8413 0.6208 0.2614 0.140 Uiso 0.50 1 calc PR K 1
H37U H 0.9046 0.5631 0.2966 0.140 Uiso 0.50 1 calc PR K 1
C36D C 0.8195(6) 0.5082(4) 0.2518(3) 0.089(2) Uani 0.50 1 d PDU K 2
H36V H 0.8606 0.5265 0.2766 0.107 Uiso 0.50 1 calc PR K 2
H36W H 0.8647 0.4925 0.2245 0.107 Uiso 0.50 1 calc PR K 2
C37D C 0.7409(11) 0.5713(8) 0.2364(6) 0.093(4) Uani 0.50 1 d PDU K 2
H37V H 0.6986 0.5520 0.2128 0.140 Uiso 0.50 1 calc PR K 2
H37W H 0.7744 0.6142 0.2224 0.140 Uiso 0.50 1 calc PR K 2
H37X H 0.6989 0.5885 0.2639 0.140 Uiso 0.50 1 calc PR K 2
C438 C 0.7094(5) 0.2816(4) 0.28851(16) 0.0592(18) Uani 1 1 d DU M .
H38S H 0.7066 0.3192 0.3140 0.071 Uiso 1 1 calc R . .
H38T H 0.6557 0.2476 0.2958 0.071 Uiso 1 1 calc R . .
C439 C 0.8102(5) 0.2341(4) 0.2894(2) 0.0677(19) Uani 1 1 d DU . .
H39S H 0.8628 0.2640 0.2747 0.081 Uiso 1 1 calc R L 1
H39T H 0.8075 0.1879 0.2706 0.081 Uiso 1 1 calc R L 1
C440 C 0.8370(8) 0.2106(6) 0.3400(2) 0.073(3) Uiso 0.80 1 d PDU M 1
H40S H 0.9070 0.1860 0.3402 0.088 Uiso 0.80 1 calc PR M 1
H40T H 0.8336 0.2567 0.3594 0.088 Uiso 0.80 1 calc PR M 1
C441 C 0.7666(9) 0.1558(7) 0.3621(5) 0.111(4) Uiso 0.80 1 d PDU M 1
H41S H 0.6977 0.1808 0.3635 0.167 Uiso 0.80 1 calc PR M 1
H41T H 0.7875 0.1407 0.3942 0.167 Uiso 0.80 1 calc PR M 1
H41U H 0.7692 0.1103 0.3428 0.167 Uiso 0.80 1 calc PR M 1
C40D C 0.818(2) 0.190(3) 0.3365(9) 0.073(3) Uiso 0.20 1 d PD M 2
H40U H 0.8445 0.1370 0.3287 0.088 Uiso 0.20 1 calc PR M 2
H40V H 0.8711 0.2112 0.3536 0.088 Uiso 0.20 1 calc PR M 2
C41D C 0.733(3) 0.181(3) 0.3729(17) 0.111(4) Uiso 0.20 1 d PD M 2
H41V H 0.6760 0.2195 0.3659 0.167 Uiso 0.20 1 calc PR M 2
H41W H 0.7561 0.1893 0.4046 0.167 Uiso 0.20 1 calc PR M 2
H41X H 0.7106 0.1300 0.3717 0.167 Uiso 0.20 1 calc PR M 2
C442 C 0.7023(5) 0.2696(3) 0.20127(18) 0.0549(17) Uani 1 1 d DU . .
H42S H 0.6910 0.2989 0.1711 0.066 Uiso 1 1 calc R . .
H42T H 0.7731 0.2466 0.2004 0.066 Uiso 1 1 calc R . .
C443 C 0.6338(5) 0.2060(3) 0.2043(2) 0.0665(18) Uani 1 1 d DU . .
H43S H 0.5627 0.2284 0.2045 0.080 Uiso 1 1 calc R . .
H43T H 0.6444 0.1762 0.2344 0.080 Uiso 1 1 calc R . .
C444 C 0.6539(5) 0.1530(4) 0.1627(2) 0.068(2) Uani 1 1 d DU . .
H44S H 0.6462 0.1837 0.1328 0.082 Uiso 1 1 calc R . .
H44T H 0.7244 0.1297 0.1634 0.082 Uiso 1 1 calc R . .
C445 C 0.5845(5) 0.0899(4) 0.1629(3) 0.077(2) Uani 1 1 d DU . .
H45S H 0.5872 0.0619 0.1935 0.116 Uiso 1 1 calc R . .
H45T H 0.6061 0.0548 0.1374 0.116 Uiso 1 1 calc R . .
H45U H 0.5154 0.1122 0.1579 0.116 Uiso 1 1 calc R . .
C1S C 0.4998(16) 0.6775(11) 0.2025(5) 0.114(7) Uiso 0.50 1 d PD . .
H1S1 H 0.5551 0.6368 0.2083 0.137 Uiso 0.50 1 calc PR . .
H1S2 H 0.4375 0.6634 0.2193 0.137 Uiso 0.50 1 calc PR . .
Cl1S Cl 0.5317(5) 0.7685(4) 0.2199(2) 0.131(2) Uiso 0.50 1 d PD . .
Cl2S Cl 0.4817(4) 0.6946(3) 0.14053(18) 0.1078(16) Uiso 0.50 1 d PD . .
O1S O 0.0373(6) 0.6245(5) 0.4529(3) 0.032(2) Uiso 0.44 1 d P N 1
O2S O 0.0083(13) 0.6545(10) 0.4372(6) 0.039(4) Uiso 0.24 1 d P O 2
O3S O -0.061(2) 0.6877(15) 0.3883(9) 0.052(7) Uiso 0.16 1 d P P 3
O4S O -0.0647(17) 0.7174(13) 0.3409(8) 0.040(6) Uiso 0.16 1 d P Q 4

loop_
_atom_site_aniso_label
_atom_site_aniso_U_11
_atom_site_aniso_U_22
_atom_site_aniso_U_33
_atom_site_aniso_U_23
_atom_site_aniso_U_13
_atom_site_aniso_U_12
S1 0.0721(13) 0.0557(11) 0.0409(10) 0.0022(8) 0.0045(9) -0.0194(10)
S2 0.0553(11) 0.0362(9) 0.0397(9) 0.0031(7) -0.0074(8) 0.0086(8)
O11 0.105(4) 0.049(3) 0.059(3) 0.007(2) -0.014(3) -0.005(3)
O12 0.068(3) 0.070(3) 0.063(3) -0.002(2) -0.007(2) -0.022(3)
O13 0.103(4) 0.051(3) 0.066(3) -0.006(2) 0.014(3) -0.008(3)
O14 0.075(4) 0.111(4) 0.055(3) 0.001(3) 0.007(3) -0.048(3)
O21 0.089(4) 0.041(3) 0.054(3) -0.005(2) -0.005(2) -0.002(2)
O22 0.068(3) 0.039(2) 0.055(3) 0.008(2) -0.002(2) -0.001(2)
O23 0.055(3) 0.068(3) 0.054(3) 0.004(2) -0.008(2) 0.033(2)
O24 0.052(3) 0.048(3) 0.047(2) 0.0039(19) -0.001(2) 0.019(2)
N11 0.041(3) 0.037(3) 0.048(3) 0.000(2) 0.008(2) 0.006(3)
N12 0.045(3) 0.036(3) 0.046(3) 0.007(2) -0.003(2) 0.015(2)
C111 0.044(4) 0.047(4) 0.044(4) -0.002(3) 0.009(3) 0.000(3)
C112 0.050(5) 0.046(4) 0.065(4) -0.010(3) 0.013(4) -0.002(3)
C113 0.052(5) 0.080(6) 0.060(5) -0.002(4) 0.010(3) -0.009(4)
C114 0.066(5) 0.048(5) 0.070(5) -0.006(4) 0.014(4) -0.015(4)
C115 0.056(5) 0.045(4) 0.054(4) 0.007(3) 0.007(3) 0.001(3)
C116 0.052(4) 0.038(4) 0.042(4) 0.004(3) 0.005(3) -0.007(3)
C117 0.060(5) 0.036(4) 0.039(4) 0.011(3) 0.003(3) 0.004(3)
C118 0.045(4) 0.034(4) 0.041(3) 0.011(3) 0.006(3) 0.006(3)
C119 0.048(4) 0.037(4) 0.032(3) 0.007(3) 0.007(3) 0.004(3)
C120 0.075(5) 0.034(4) 0.043(4) 0.007(3) -0.001(3) 0.009(4)
C121 0.063(5) 0.044(4) 0.051(4) 0.010(3) -0.005(3) 0.013(4)
C122 0.043(4) 0.038(4) 0.035(3) 0.010(3) 0.005(3) 0.006(3)
C123 0.046(4) 0.042(4) 0.046(4) 0.010(3) 0.011(3) 0.003(3)
C124 0.038(4) 0.054(4) 0.050(4) 0.020(3) 0.002(3) 0.019(3)
C125 0.040(4) 0.060(5) 0.057(4) 0.013(3) -0.004(3) -0.001(4)
C126 0.057(5) 0.054(4) 0.062(4) 0.018(3) -0.017(4) -0.008(4)
C127 0.063(5) 0.040(4) 0.065(5) 0.014(3) -0.003(4) 0.003(4)
C128 0.040(4) 0.042(4) 0.043(4) 0.007(3) -0.001(3) 0.006(3)
N13 0.077(4) 0.056(4) 0.038(3) 0.002(3) -0.018(3) -0.012(3)
C130 0.072(5) 0.058(4) 0.038(4) 0.005(3) -0.008(3) -0.007(4)
C131 0.064(4) 0.052(4) 0.054(4) -0.003(3) -0.003(3) -0.008(3)
C132 0.061(4) 0.060(4) 0.066(4) 0.009(3) 0.007(3) 0.004(3)
C133 0.067(5) 0.081(6) 0.092(6) 0.029(4) 0.010(4) 0.014(4)
C134 0.085(5) 0.068(5) 0.043(4) -0.001(3) -0.009(3) -0.017(4)
C135 0.086(5) 0.079(5) 0.049(4) -0.008(3) -0.002(3) -0.017(4)
C136 0.111(6) 0.081(5) 0.064(4) -0.008(4) -0.003(4) -0.005(5)
C137 0.096(7) 0.103(7) 0.100(6) -0.017(5) 0.006(5) 0.005(6)
C138 0.066(5) 0.083(5) 0.037(3) 0.001(3) -0.012(3) -0.021(4)
C139 0.071(7) 0.070(6) 0.047(5) 0.007(5) -0.013(5) -0.015(5)
C140 0.069(8) 0.066(7) 0.056(7) 0.019(6) -0.010(6) -0.005(6)
C141 0.086(12) 0.094(11) 0.084(10) 0.017(9) -0.013(9) -0.014(9)
C38A 0.066(5) 0.083(5) 0.037(3) 0.001(3) -0.012(3) -0.021(4)
C39A 0.070(9) 0.092(10) 0.043(8) 0.017(7) -0.021(7) -0.021(8)
C40A 0.076(12) 0.099(12) 0.048(9) 0.021(10) -0.016(9) -0.028(10)
C41A 0.089(18) 0.114(19) 0.063(14) 0.023(15) -0.017(13) -0.032(15)
C142 0.088(5) 0.059(4) 0.045(4) 0.000(3) -0.021(3) -0.019(4)
C143 0.099(5) 0.060(4) 0.067(4) -0.009(3) -0.025(4) -0.010(4)
C144 0.117(6) 0.061(4) 0.082(5) 0.001(4) -0.021(4) -0.010(4)
C145 0.154(11) 0.061(7) 0.073(7) 0.014(6) -0.040(7) -0.038(7)
C44A 0.117(6) 0.061(4) 0.082(5) 0.001(4) -0.021(4) -0.010(4)
C45A 0.124(16) 0.080(14) 0.091(14) -0.015(12) -0.039(13) -0.017(14)
N21 0.064(4) 0.053(4) 0.075(4) -0.011(3) -0.020(3) 0.019(3)
N22 0.084(5) 0.040(3) 0.050(3) -0.003(3) -0.024(3) 0.018(3)
C211 0.066(6) 0.049(5) 0.089(6) -0.017(4) -0.025(4) 0.008(4)
C212 0.092(8) 0.065(6) 0.121(8) -0.010(5) -0.027(6) 0.001(5)
C213 0.076(7) 0.072(7) 0.165(10) -0.009(6) -0.018(6) -0.010(6)
C214 0.095(9) 0.069(7) 0.200(12) -0.010(7) -0.017(8) -0.003(6)
C215 0.099(8) 0.054(6) 0.136(8) -0.019(5) -0.035(6) 0.006(5)
C216 0.084(6) 0.039(4) 0.079(5) -0.013(4) -0.031(4) 0.006(4)
C217 0.085(6) 0.044(4) 0.061(5) -0.017(3) -0.024(4) 0.016(4)
C218 0.083(6) 0.038(4) 0.055(4) -0.017(3) -0.029(4) 0.014(4)
C219 0.066(5) 0.041(4) 0.042(4) -0.010(3) -0.022(3) 0.008(4)
C220 0.086(6) 0.035(4) 0.071(5) -0.011(3) -0.023(4) 0.015(4)
C221 0.089(7) 0.039(4) 0.075(5) -0.023(4) -0.039(5) 0.021(4)
C222 0.076(5) 0.036(4) 0.052(4) -0.016(3) -0.026(4) 0.013(4)
C223 0.081(6) 0.057(5) 0.050(4) -0.019(4) -0.026(4) 0.025(4)
C224 0.073(6) 0.052(5) 0.075(5) -0.021(4) -0.024(4) 0.023(4)
C225 0.067(5) 0.069(6) 0.071(5) -0.018(4) -0.005(4) 0.018(5)
C226 0.081(6) 0.060(5) 0.059(5) -0.004(4) -0.009(4) 0.011(4)
C227 0.083(6) 0.055(5) 0.048(4) -0.005(4) -0.014(4) 0.019(4)
C228 0.076(6) 0.053(5) 0.044(4) -0.017(3) -0.024(4) 0.023(4)
N23 0.062(4) 0.048(3) 0.031(3) 0.005(2) -0.003(2) -0.003(3)
C230 0.055(4) 0.037(3) 0.040(3) -0.001(3) -0.004(3) -0.002(3)
C231 0.065(4) 0.041(3) 0.051(3) -0.004(3) -0.007(3) 0.001(3)
C232 0.071(4) 0.036(3) 0.062(4) -0.005(3) -0.007(3) -0.004(3)
C233 0.075(6) 0.057(5) 0.112(6) -0.008(4) 0.016(5) -0.008(4)
C234 0.053(4) 0.055(4) 0.041(3) -0.003(3) 0.004(3) 0.010(3)
C235 0.060(4) 0.056(4) 0.054(4) 0.002(3) -0.008(3) 0.011(3)
C236 0.064(5) 0.079(5) 0.077(5) 0.004(4) -0.008(4) 0.022(4)
C237 0.066(6) 0.117(7) 0.118(7) 0.023(6) -0.006(5) 0.008(5)
C238 0.059(4) 0.043(3) 0.034(3) 0.001(3) -0.002(3) -0.002(3)
C239 0.060(4) 0.040(3) 0.041(3) 0.004(3) 0.007(3) 0.001(3)
C240 0.060(4) 0.047(4) 0.054(4) 0.007(3) -0.010(3) 0.000(3)
C241 0.077(5) 0.052(4) 0.081(5) -0.003(4) 0.000(4) -0.007(4)
C242 0.055(4) 0.040(3) 0.041(3) 0.003(3) -0.006(3) 0.004(3)
C243 0.058(4) 0.042(3) 0.046(3) 0.006(3) 0.004(3) 0.007(3)
C244 0.059(4) 0.049(4) 0.047(3) 0.006(3) 0.006(3) 0.016(3)
C245 0.077(7) 0.053(6) 0.066(7) 0.021(5) 0.012(5) 0.031(5)
C44B 0.059(4) 0.049(4) 0.047(3) 0.006(3) 0.006(3) 0.016(3)
C45B 0.074(17) 0.071(18) 0.058(16) 0.016(16) -0.002(15) 0.049(15)
N31 0.092(9) 0.050(6) 0.063(8) -0.015(5) 0.017(8) 0.001(6)
N32 0.070(8) 0.074(7) 0.050(8) -0.011(6) 0.033(7) -0.015(6)
C311 0.139(12) 0.059(7) 0.029(7) -0.016(6) -0.006(9) 0.009(7)
C312 0.117(12) 0.096(10) 0.048(9) -0.020(7) 0.008(9) 0.018(8)
C313 0.150(16) 0.140(13) 0.056(10) -0.024(10) -0.010(11) 0.049(11)
C314 0.19(2) 0.119(11) 0.097(17) 0.018(13) 0.028(15) 0.065(14)
C315 0.24(2) 0.070(9) 0.065(11) 0.006(8) 0.004(15) 0.026(11)
C316 0.167(14) 0.059(7) 0.051(10) -0.001(6) 0.015(13) 0.002(8)
C317 0.153(12) 0.052(6) 0.047(8) -0.018(6) 0.024(9) -0.015(7)
C318 0.097(11) 0.053(6) 0.045(10) -0.018(6) 0.031(9) -0.014(7)
C319 0.098(11) 0.066(8) 0.033(9) -0.010(7) 0.021(9) -0.027(7)
C320 0.23(2) 0.064(9) 0.058(12) -0.027(9) 0.00(2) -0.057(11)
C321 0.165(14) 0.088(8) 0.061(11) -0.054(8) 0.053(10) -0.063(10)
C322 0.112(13) 0.093(8) 0.041(13) -0.049(9) 0.039(11) -0.045(10)
C323 0.108(11) 0.148(11) 0.035(11) -0.040(10) 0.018(9) -0.054(9)
C324 0.135(15) 0.23(2) 0.032(14) -0.056(17) 0.003(12) -0.092(16)
C325 0.100(14) 0.29(3) 0.082(16) -0.11(2) 0.000(10) -0.029(15)
C326 0.084(11) 0.26(2) 0.075(14) -0.054(18) 0.008(10) 0.021(14)
C327 0.109(12) 0.165(13) 0.041(12) -0.029(11) -0.008(9) 0.014(10)
C328 0.063(10) 0.130(11) 0.042(13) -0.031(11) 0.029(8) -0.009(9)
N33 0.208(10) 0.105(6) 0.049(4) 0.011(4) 0.008(5) -0.006(7)
C330 0.203(10) 0.162(9) 0.068(6) 0.017(6) -0.026(6) -0.034(8)
C331 0.202(9) 0.171(8) 0.080(6) 0.010(6) -0.045(6) -0.038(7)
C332 0.199(10) 0.184(9) 0.108(7) 0.011(7) -0.045(7) -0.039(8)
C333 0.228(14) 0.200(12) 0.114(9) 0.014(8) -0.039(9) -0.081(11)
C334 0.206(9) 0.121(7) 0.065(5) 0.003(5) 0.010(6) 0.045(7)
C335 0.207(9) 0.125(7) 0.068(5) 0.000(4) 0.021(5) 0.037(6)
C336 0.192(11) 0.099(9) 0.083(8) -0.015(7) 0.014(8) 0.014(8)
C337 0.161(16) 0.102(12) 0.094(14) -0.010(12) -0.030(12) 0.001(12)
C35C 0.207(9) 0.125(7) 0.068(5) 0.000(4) 0.021(5) 0.037(6)
C36C 0.208(13) 0.136(11) 0.077(9) -0.008(9) 0.030(9) 0.032(10)
C37C 0.21(2) 0.132(19) 0.052(13) -0.028(13) 0.025(15) 0.041(17)
C338 0.206(9) 0.127(7) 0.056(5) -0.011(5) 0.014(5) -0.054(6)
C339 0.202(8) 0.132(6) 0.068(5) -0.005(4) 0.023(5) -0.050(6)
C340 0.191(9) 0.133(7) 0.078(6) -0.004(6) 0.021(6) -0.047(7)
C39C 0.202(8) 0.132(6) 0.068(5) -0.005(4) 0.023(5) -0.050(6)
C40C 0.191(9) 0.133(7) 0.078(6) -0.004(6) 0.021(6) -0.047(7)
C342 0.154(7) 0.091(6) 0.073(5) -0.002(4) -0.038(5) -0.005(5)
C343 0.153(7) 0.096(5) 0.096(5) 0.011(4) -0.049(5) -0.016(5)
C344 0.140(8) 0.089(7) 0.118(7) 0.020(6) -0.049(7) -0.001(7)
C345 0.129(11) 0.116(10) 0.144(10) -0.020(8) -0.051(9) 0.003(8)
C43C 0.153(7) 0.096(5) 0.096(5) 0.011(4) -0.049(5) -0.016(5)
C44C 0.151(11) 0.091(11) 0.098(10) 0.020(10) -0.040(10) -0.016(10)
C45C 0.13(2) 0.081(18) 0.095(18) 0.037(16) -0.032(18) -0.028(18)
N43 0.061(4) 0.055(3) 0.034(3) 0.000(2) 0.008(2) 0.001(3)
C430 0.074(5) 0.053(4) 0.045(4) 0.002(3) 0.013(3) 0.003(4)
C431 0.073(4) 0.064(4) 0.047(4) 0.008(3) 0.008(3) 0.001(3)
C432 0.078(5) 0.076(5) 0.067(4) 0.019(4) 0.016(4) 0.011(4)
C433 0.081(6) 0.090(6) 0.107(7) 0.041(5) 0.007(5) 0.020(5)
C434 0.065(4) 0.052(4) 0.049(4) -0.002(3) 0.012(3) -0.001(3)
C435 0.088(5) 0.068(4) 0.073(4) -0.015(3) 0.028(4) -0.015(4)
C436 0.098(5) 0.069(5) 0.098(5) 0.001(4) 0.014(4) -0.010(4)
C437 0.111(9) 0.071(7) 0.092(8) 0.000(6) 0.047(6) -0.003(7)
C36D 0.098(5) 0.069(5) 0.098(5) 0.001(4) 0.014(4) -0.010(4)
C37D 0.111(9) 0.071(7) 0.092(8) 0.000(6) 0.047(6) -0.003(7)
C438 0.078(5) 0.061(4) 0.037(3) 0.009(3) -0.006(3) -0.001(4)
C439 0.084(5) 0.064(4) 0.055(4) 0.005(3) -0.011(3) -0.003(4)
C442 0.071(5) 0.056(4) 0.036(3) -0.006(3) -0.002(3) -0.001(3)
C443 0.082(5) 0.066(4) 0.051(4) -0.001(3) -0.004(3) -0.003(4)
C444 0.081(5) 0.062(4) 0.061(4) -0.010(3) -0.010(4) 0.005(4)
C445 0.067(5) 0.073(5) 0.092(6) -0.010(4) -0.015(4) 0.002(4)

loop_
_atom_type_symbol
_atom_type_description
_atom_type_scat_dispersion_real
_atom_type_scat_dispersion_imag
_atom_type_scat_source
C C 0.0033 0.0016 'International Tables Vol C Tables 4.2.6.8 and 6.1.1.4'
H H 0.0000 0.0000 'International Tables Vol C Tables 4.2.6.8 and 6.1.1.4'
N N 0.0061 0.0033 'International Tables Vol C Tables 4.2.6.8 and 6.1.1.4'
O O 0.0106 0.0060 'International Tables Vol C Tables 4.2.6.8 and 6.1.1.4'
S S 0.1246 0.1234 'International Tables Vol C Tables 4.2.6.8 and 6.1.1.4'
Cl Cl 0.1484 0.1585 'International Tables Vol C Tables 4.2.6.8 and 6.1.1.4'

loop_
_geom_angle_atom_site_label_1
_geom_angle_atom_site_label_2
_geom_angle_atom_site_label_3
_geom_angle
_geom_angle_site_symmetry_1
_geom_angle_site_symmetry_3
_geom_angle_publ_flag
O12 S1 O11 109.3(3) . . ?
O12 S1 O14 109.3(3) . . ?
O11 S1 O14 109.6(3) . . ?
O12 S1 O13 110.3(3) . . ?
O11 S1 O13 109.7(3) . . ?
O14 S1 O13 108.7(3) . . ?
O22 S2 O21 110.3(3) . . ?
O22 S2 O23 110.5(3) . . ?
O21 S2 O23 108.3(3) . . ?
O22 S2 O24 109.2(2) . . ?
O21 S2 O24 109.6(3) . . ?
O23 S2 O24 109.0(2) . . ?
C111 N11 C118 109.6(5) . . ?
C111 N11 H11 125.2 . . ?
C118 N11 H11 125.2 . . ?
C128 N12 C119 109.4(4) . . ?
C128 N12 H12 125.3 . . ?
C119 N12 H12 125.3 . . ?
C112 C111 N11 129.6(6) . . ?
C112 C111 C116 122.5(6) . . ?
N11 C111 C116 107.9(5) . . ?
C111 C112 C113 119.5(6) . . ?
C111 C112 H112 120.3 . . ?
C113 C112 H112 120.3 . . ?
C112 C113 C114 119.0(7) . . ?
C112 C113 H113 120.5 . . ?
C114 C113 H113 120.5 . . ?
C115 C114 C113 121.9(6) . . ?
C115 C114 H114 119.1 . . ?
C113 C114 H114 119.1 . . ?
C114 C115 C116 119.2(6) . . ?
C114 C115 H115 120.4 . . ?
C116 C115 H115 120.4 . . ?
C115 C116 C111 118.0(6) . . ?
C115 C116 C117 134.3(5) . . ?
C111 C116 C117 107.6(5) . . ?
C120 C117 C118 120.5(6) . . ?
C120 C117 C116 133.9(6) . . ?
C118 C117 C116 105.5(5) . . ?
C119 C118 N11 131.7(5) . . ?
C119 C118 C117 118.9(5) . . ?
N11 C118 C117 109.3(5) . . ?
C118 C119 N12 130.6(5) . . ?
C118 C119 C122 120.4(5) . . ?
N12 C119 C122 108.9(5) . . ?
C121 C120 C117 120.4(6) . . ?
C121 C120 H120 119.8 . . ?
C117 C120 H120 119.8 . . ?
C120 C121 C122 120.2(6) . . ?
C120 C121 H121 119.9 . . ?
C122 C121 H121 119.9 . . ?
C121 C122 C119 119.5(5) . . ?
C121 C122 C123 134.0(5) . . ?
C119 C122 C123 106.5(5) . . ?
C124 C123 C128 118.6(6) . . ?
C124 C123 C122 134.3(5) . . ?
C128 C123 C122 107.1(5) . . ?
C125 C124 C123 120.0(6) . . ?
C125 C124 H124 120.0 . . ?
C123 C124 H124 120.0 . . ?
C124 C125 C126 119.8(6) . . ?
C124 C125 H125 120.1 . . ?
C126 C125 H125 120.1 . . ?
C127 C126 C125 121.5(6) . . ?
C127 C126 H126 119.3 . . ?
C125 C126 H126 119.3 . . ?
C128 C127 C126 118.7(6) . . ?
C128 C127 H127 120.7 . . ?
C126 C127 H127 120.7 . . ?
C127 C128 N12 130.4(5) . . ?
C127 C128 C123 121.4(5) . . ?
N12 C128 C123 108.1(5) . . ?
C130 N13 C138 107.3(3) . . ?
C130 N13 C134 110.1(4) . . ?
C138 N13 C134 110.5(5) . . ?
C130 N13 C142 111.1(5) . . ?
C138 N13 C142 110.4(5) . . ?
C134 N13 C142 107.5(4) . . ?
C131 C130 N13 114.7(4) . . ?
C131 C130 H30A 108.6 . . ?
N13 C130 H30A 108.6 . . ?
C131 C130 H30B 108.6 . . ?
N13 C130 H30B 108.6 . . ?
H30A C130 H30B 107.6 . . ?
C130 C131 C132 110.9(4) . . ?
C130 C131 H31A 109.5 . . ?
C132 C131 H31A 109.5 . . ?
C130 C131 H31B 109.5 . . ?
C132 C131 H31B 109.5 . . ?
H31A C131 H31B 108.1 . . ?
C133 C132 C131 115.2(5) . . ?
C133 C132 H32A 108.5 . . ?
C131 C132 H32A 108.5 . . ?
C133 C132 H32B 108.5 . . ?
C131 C132 H32B 108.5 . . ?
H32A C132 H32B 107.5 . . ?
C132 C133 H33A 109.5 . . ?
C132 C133 H33B 109.5 . . ?
H33A C133 H33B 109.5 . . ?
C132 C133 H33C 109.5 . . ?
H33A C133 H33C 109.5 . . ?
H33B C133 H33C 109.5 . . ?
C135 C134 N13 115.0(4) . . ?
C135 C134 H34A 108.5 . . ?
N13 C134 H34A 108.5 . . ?
C135 C134 H34B 108.5 . . ?
N13 C134 H34B 108.5 . . ?
H34A C134 H34B 107.5 . . ?
C134 C135 C136 110.7(5) . . ?
C134 C135 H35A 109.5 . . ?
C136 C135 H35A 109.5 . . ?
C134 C135 H35B 109.5 . . ?
C136 C135 H35B 109.5 . . ?
H35A C135 H35B 108.1 . . ?
C137 C136 C135 112.6(6) . . ?
C137 C136 H36A 109.1 . . ?
C135 C136 H36A 109.1 . . ?
C137 C136 H36B 109.1 . . ?
C135 C136 H36B 109.1 . . ?
H36A C136 H36B 107.8 . . ?
C136 C137 H37A 109.5 . . ?
C136 C137 H37B 109.5 . . ?
H37A C137 H37B 109.5 . . ?
C136 C137 H17C 109.5 . . ?
H37A C137 H17C 109.5 . . ?
H37B C137 H17C 109.5 . . ?
C139 C138 N13 117.6(6) . . ?
C139 C138 H38A 107.9 . . ?
N13 C138 H38A 107.9 . . ?
C139 C138 H38B 107.9 . . ?
N13 C138 H38B 107.9 . . ?
H38A C138 H38B 107.2 . . ?
C138 C139 C140 112.8(8) . . ?
C138 C139 H39A 109.0 . . ?
C140 C139 H39A 109.0 . . ?
C138 C139 H39B 109.0 . . ?
C140 C139 H39B 109.0 . . ?
H39A C139 H39B 107.8 . . ?
C141 C140 C139 114.2(11) . . ?
C141 C140 H40A 108.7 . . ?
C139 C140 H40A 108.7 . . ?
C141 C140 H40B 108.7 . . ?
C139 C140 H40B 108.7 . . ?
H40A C140 H40B 107.6 . . ?
C140 C141 H41A 109.5 . . ?
C140 C141 H41B 109.5 . . ?
H41A C141 H41B 109.5 . . ?
C140 C141 H41C 109.5 . . ?
H41A C141 H41C 109.5 . . ?
H41B C141 H41C 109.5 . . ?
C40A C39A H39D 110.0 . . ?
C40A C39A H39E 110.0 . . ?
H39D C39A H39E 108.4 . . ?
C41A C40A C39A 115(2) . . ?
C41A C40A H40D 108.4 . . ?
C39A C40A H40D 108.4 . . ?
C41A C40A H40E 108.4 . . ?
C39A C40A H40E 108.4 . . ?
H40D C40A H40E 107.5 . . ?
C40A C41A H41D 109.5 . . ?
C40A C41A H41E 109.5 . . ?
H41D C41A H41E 109.5 . . ?
C40A C41A H41F 109.5 . . ?
H41D C41A H41F 109.5 . . ?
H41E C41A H41F 109.5 . . ?
C143 C142 N13 114.7(4) . . ?
C143 C142 H42A 108.6 . . ?
N13 C142 H42A 108.6 . . ?
C143 C142 H42B 108.6 . . ?
N13 C142 H42B 108.6 . . ?
H42A C142 H42B 107.6 . . ?
C142 C143 C144 111.0(5) . . ?
C142 C143 H43A 109.4 . . ?
C144 C143 H43A 109.4 . . ?
C142 C143 H43B 109.4 . . ?
C144 C143 H43B 109.4 . . ?
H43A C143 H43B 108.0 . . ?
C145 C144 C143 108.6(7) . . ?
C145 C144 H44A 110.0 . . ?
C143 C144 H44A 110.0 . . ?
C145 C144 H44B 110.0 . . ?
C143 C144 H44B 110.0 . . ?
H44A C144 H44B 108.4 . . ?
C144 C145 H45A 109.5 . . ?
C144 C145 H45B 109.5 . . ?
H45A C145 H45B 109.5 . . ?
C144 C145 H45C 109.5 . . ?
H45A C145 H45C 109.5 . . ?
H45B C145 H45C 109.5 . . ?
H45D C45A H45E 109.5 . . ?
H45D C45A H45F 109.5 . . ?
H45E C45A H45F 109.5 . . ?
C218 N21 C211 108.2(6) . . ?
C218 N21 H21 125.9 . . ?
C211 N21 H21 125.9 . . ?
C219 N22 C228 107.9(5) . . ?
C219 N22 H22 126.1 . . ?
C228 N22 H22 126.1 . . ?
C212 C211 N21 129.8(7) . . ?
C212 C211 C216 121.1(8) . . ?
N21 C211 C216 109.0(7) . . ?
C213 C212 C211 121.8(8) . . ?
C213 C212 H212 119.1 . . ?
C211 C212 H212 119.1 . . ?
C212 C213 C214 118.0(9) . . ?
C212 C213 H213 121.0 . . ?
C214 C213 H213 121.0 . . ?
C215 C214 C213 120.7(9) . . ?
C215 C214 H214 119.7 . . ?
C213 C214 H214 119.7 . . ?
C214 C215 C216 120.8(8) . . ?
C214 C215 H215 119.6 . . ?
C216 C215 H215 119.6 . . ?
C211 C216 C215 117.5(7) . . ?
C211 C216 C217 107.7(6) . . ?
C215 C216 C217 134.7(7) . . ?
C220 C217 C218 120.4(7) . . ?
C220 C217 C216 133.7(7) . . ?
C218 C217 C216 105.8(6) . . ?
C219 C218 N21 131.1(6) . . ?
C219 C218 C217 119.6(6) . . ?
N21 C218 C217 109.2(6) . . ?
C218 C219 N22 130.1(6) . . ?
C218 C219 C222 119.7(6) . . ?
N22 C219 C222 110.2(6) . . ?
C221 C220 C217 119.9(7) . . ?
C221 C220 H220 120.0 . . ?
C217 C220 H220 120.0 . . ?
C220 C221 C222 119.5(6) . . ?
C220 C221 H221 120.2 . . ?
C222 C221 H221 120.2 . . ?
C219 C222 C221 120.8(7) . . ?
C219 C222 C223 106.4(5) . . ?
C221 C222 C223 132.7(6) . . ?
C224 C223 C222 134.9(6) . . ?
C224 C223 C228 117.6(7) . . ?
C222 C223 C228 107.4(6) . . ?
C225 C224 C223 119.5(6) . . ?
C225 C224 H224 120.3 . . ?
C223 C224 H224 120.3 . . ?
C224 C225 C226 121.0(7) . . ?
C224 C225 H225 119.5 . . ?
C226 C225 H225 119.5 . . ?
C227 C226 C225 121.4(7) . . ?
C227 C226 H226 119.3 . . ?
C225 C226 H226 119.3 . . ?
C226 C227 C228 117.7(6) . . ?
C226 C227 H227 121.1 . . ?
C228 C227 H227 121.1 . . ?
C227 C228 N22 129.2(6) . . ?
C227 C228 C223 122.8(7) . . ?
N22 C228 C223 108.1(6) . . ?
C238 N23 C230 106.4(3) . . ?
C238 N23 C242 111.5(4) . . ?
C230 N23 C242 111.1(4) . . ?
C238 N23 C234 110.5(4) . . ?
C230 N23 C234 111.4(4) . . ?
C242 N23 C234 105.9(3) . . ?
C231 C230 N23 116.4(4) . . ?
C231 C230 H30G 108.2 . . ?
N23 C230 H30G 108.2 . . ?
C231 C230 H30H 108.2 . . ?
N23 C230 H30H 108.2 . . ?
H30G C230 H30H 107.3 . . ?
C230 C231 C232 110.6(4) . . ?
C230 C231 H31G 109.5 . . ?
C232 C231 H31G 109.5 . . ?
C230 C231 H31H 109.5 . . ?
C232 C231 H31H 109.5 . . ?
H31G C231 H31H 108.1 . . ?
C233 C232 C231 113.2(5) . . ?
C233 C232 H32G 108.9 . . ?
C231 C232 H32G 108.9 . . ?
C233 C232 H32H 108.9 . . ?
C231 C232 H32H 108.9 . . ?
H32G C232 H32H 107.8 . . ?
C232 C233 H33G 109.5 . . ?
C232 C233 H33H 109.5 . . ?
H33G C233 H33H 109.5 . . ?
C232 C233 H33I 109.5 . . ?
H33G C233 H33I 109.5 . . ?
H33H C233 H33I 109.5 . . ?
C235 C234 N23 115.9(4) . . ?
C235 C234 H34G 108.3 . . ?
N23 C234 H34G 108.3 . . ?
C235 C234 H34H 108.3 . . ?
N23 C234 H34H 108.3 . . ?
H34G C234 H34H 107.4 . . ?
C234 C235 C236 111.0(4) . . ?
C234 C235 H35G 109.4 . . ?
C236 C235 H35G 109.4 . . ?
C234 C235 H35H 109.4 . . ?
C236 C235 H35H 109.4 . . ?
H35G C235 H35H 108.0 . . ?
C237 C236 C235 115.1(6) . . ?
C237 C236 H36G 108.5 . . ?
C235 C236 H36G 108.5 . . ?
C237 C236 H36H 108.5 . . ?
C235 C236 H36H 108.5 . . ?
H36G C236 H36H 107.5 . . ?
C236 C237 H37G 109.5 . . ?
C236 C237 H37H 109.5 . . ?
H37G C237 H37H 109.5 . . ?
C236 C237 H37I 109.5 . . ?
H37G C237 H37I 109.5 . . ?
H37H C237 H37I 109.5 . . ?
C239 C238 N23 117.0(4) . . ?
C239 C238 H38G 108.0 . . ?
N23 C238 H38G 108.0 . . ?
C239 C238 H38H 108.0 . . ?
N23 C238 H38H 108.0 . . ?
H38G C238 H38H 107.3 . . ?
C238 C239 C240 109.0(4) . . ?
C238 C239 H39G 109.9 . . ?
C240 C239 H39G 109.9 . . ?
C238 C239 H39H 109.9 . . ?
C240 C239 H39H 109.9 . . ?
H39G C239 H39H 108.3 . . ?
C241 C240 C239 113.7(5) . . ?
C241 C240 H40G 108.8 . . ?
C239 C240 H40G 108.8 . . ?
C241 C240 H40H 108.8 . . ?
C239 C240 H40H 108.8 . . ?
H40G C240 H40H 107.7 . . ?
C240 C241 H41G 109.5 . . ?
C240 C241 H41H 109.5 . . ?
H41G C241 H41H 109.5 . . ?
C240 C241 H41I 109.5 . . ?
H41G C241 H41I 109.5 . . ?
H41H C241 H41I 109.5 . . ?
C243 C242 N23 116.1(4) . . ?
C243 C242 H42G 108.3 . . ?
N23 C242 H42G 108.3 . . ?
C243 C242 H42H 108.3 . . ?
N23 C242 H42H 108.3 . . ?
H42G C242 H42H 107.4 . . ?
C242 C243 C244 109.6(4) . . ?
C242 C243 H43G 109.8 . . ?
C244 C243 H43G 109.8 . . ?
C242 C243 H43H 109.8 . . ?
C244 C243 H43H 109.8 . . ?
H43G C243 H43H 108.2 . . ?
C245 C244 C243 110.6(5) . . ?
C245 C244 H44G 109.5 . . ?
C243 C244 H44G 109.5 . . ?
C245 C244 H44H 109.5 . . ?
C243 C244 H44H 109.5 . . ?
H44G C244 H44H 108.1 . . ?
C244 C245 H45G 109.5 . . ?
C244 C245 H45H 109.5 . . ?
H45G C245 H45H 109.5 . . ?
C244 C245 H45I 109.5 . . ?
H45G C245 H45I 109.5 . . ?
H45H C245 H45I 109.5 . . ?
H45J C45B H45K 109.5 . . ?
H45J C45B H45L 109.5 . . ?
H45K C45B H45L 109.5 . . ?
C311 N31 C318 109.3(9) . . ?
C311 N31 H31 125.4 . . ?
C318 N31 H31 125.4 . . ?
C319 N32 C328 111.0(10) . . ?
C319 N32 H32 124.5 . . ?
C328 N32 H32 124.5 . . ?
N31 C311 C312 129.9(11) . . ?
N31 C311 C316 109.2(10) . . ?
C312 C311 C316 120.9(11) . . ?
C313 C312 C311 119.5(13) . . ?
C313 C312 H312 120.2 . . ?
C311 C312 H312 120.2 . . ?
C312 C313 C314 120.4(15) . . ?
C312 C313 H313 119.8 . . ?
C314 C313 H313 119.8 . . ?
C315 C314 C313 120.9(15) . . ?
C315 C314 H314 119.6 . . ?
C313 C314 H314 119.6 . . ?
C314 C315 C316 118.8(14) . . ?
C314 C315 H315 120.6 . . ?
C316 C315 H315 120.6 . . ?
C311 C316 C315 119.3(12) . . ?
C311 C316 C317 107.2(10) . . ?
C315 C316 C317 133.1(12) . . ?
C320 C317 C316 133.6(12) . . ?
C320 C317 C318 120.0(12) . . ?
C316 C317 C318 106.3(9) . . ?
C319 C318 N31 132.7(10) . . ?
C319 C318 C317 119.3(10) . . ?
N31 C318 C317 107.9(10) . . ?
C318 C319 N32 130.4(10) . . ?
C318 C319 C322 121.6(11) . . ?
N32 C319 C322 108.0(10) . . ?
C317 C320 C321 119.9(13) . . ?
C317 C320 H320 120.0 . . ?
C321 C320 H320 120.0 . . ?
C320 C321 C322 119.9(12) . . ?
C320 C321 H321 120.0 . . ?
C322 C321 H321 120.0 . . ?
C321 C322 C319 119.1(12) . . ?
C321 C322 C323 133.8(12) . . ?
C319 C322 C323 107.0(10) . . ?
C324 C323 C328 117.9(13) . . ?
C324 C323 C322 134.1(13) . . ?
C328 C323 C322 107.9(10) . . ?
C325 C324 C323 120.9(15) . . ?
C325 C324 H324 119.5 . . ?
C323 C324 H324 119.5 . . ?
C324 C325 C326 118.7(15) . . ?
C324 C325 H325 120.7 . . ?
C326 C325 H325 120.7 . . ?
C327 C326 C325 121.6(16) . . ?
C327 C326 H326 119.2 . . ?
C325 C326 H326 119.2 . . ?
C328 C327 C326 118.1(14) . . ?
C328 C327 H327 120.9 . . ?
C326 C327 H327 120.9 . . ?
C327 C328 N32 131.7(12) . . ?
C327 C328 C323 122.2(12) . . ?
N32 C328 C323 106.1(11) . . ?
C11Y N31Y C18Y 109.1(11) . . ?
C11Y N31Y H31Y 125.5 . . ?
C18Y N31Y H31Y 125.5 . . ?
C19Y N32Y C28Y 109.4(11) . . ?
C19Y N32Y H32Y 125.3 . . ?
C28Y N32Y H32Y 125.3 . . ?
C12Y C11Y N31Y 129.8(13) . . ?
C12Y C11Y C16Y 121.3(13) . . ?
N31Y C11Y C16Y 108.8(11) . . ?
C11Y C12Y C13Y 119.4(15) . . ?
C11Y C12Y H12Y 120.3 . . ?
C13Y C12Y H12Y 120.3 . . ?
C12Y C13Y C14Y 119.8(16) . . ?
C12Y C13Y H13Y 120.1 . . ?
C14Y C13Y H13Y 120.1 . . ?
C15Y C14Y C13Y 121.2(16) . . ?
C15Y C14Y H14Y 119.4 . . ?
C13Y C14Y H14Y 119.4 . . ?
C14Y C15Y C16Y 117.6(15) . . ?
C14Y C15Y H15Y 121.2 . . ?
C16Y C15Y H15Y 121.2 . . ?
C15Y C16Y C11Y 119.2(13) . . ?
C15Y C16Y C17Y 132.7(13) . . ?
C11Y C16Y C17Y 107.7(11) . . ?
C20Y C17Y C18Y 121.3(13) . . ?
C20Y C17Y C16Y 132.4(13) . . ?
C18Y C17Y C16Y 105.7(10) . . ?
C19Y C18Y N31Y 131.7(12) . . ?
C19Y C18Y C17Y 119.6(11) . . ?
N31Y C18Y C17Y 108.6(10) . . ?
C18Y C19Y N32Y 130.3(13) . . ?
C18Y C19Y C22Y 120.1(12) . . ?
N32Y C19Y C22Y 109.2(10) . . ?
C17Y C20Y C21Y 118.6(14) . . ?
C17Y C20Y H20Y 120.7 . . ?
C21Y C20Y H20Y 120.7 . . ?
C20Y C21Y C22Y 119.8(14) . . ?
C20Y C21Y H21Y 120.1 . . ?
C22Y C21Y H21Y 120.1 . . ?
C21Y C22Y C19Y 119.8(11) . . ?
C21Y C22Y C23Y 133.9(12) . . ?
C19Y C22Y C23Y 106.3(10) . . ?
C24Y C23Y C28Y 117.7(11) . . ?
C24Y C23Y C22Y 134.3(12) . . ?
C28Y C23Y C22Y 108.0(10) . . ?
C25Y C24Y C23Y 119.9(14) . . ?
C25Y C24Y H24Y 120.1 . . ?
C23Y C24Y H24Y 120.1 . . ?
C24Y C25Y C26Y 120.0(14) . . ?
C24Y C25Y H25Y 120.0 . . ?
C26Y C25Y H25Y 120.0 . . ?
C27Y C26Y C25Y 121.1(14) . . ?
C27Y C26Y H26Y 119.4 . . ?
C25Y C26Y H26Y 119.4 . . ?
C28Y C27Y C26Y 117.3(14) . . ?
C28Y C27Y H27Y 121.4 . . ?
C26Y C27Y H27Y 121.4 . . ?
C27Y C28Y N32Y 130.2(12) . . ?
C27Y C28Y C23Y 122.8(12) . . ?
N32Y C28Y C23Y 106.8(10) . . ?
C330 N33 C338 104.5(6) . . ?
C330 N33 C342 112.4(8) . . ?
C338 N33 C342 111.0(7) . . ?
C330 N33 C334 108.4(8) . . ?
C338 N33 C334 113.3(8) . . ?
C342 N33 C334 107.3(5) . . ?
C331 C330 N33 115.8(8) . . ?
C331 C330 H30M 108.3 . . ?
N33 C330 H30M 108.3 . . ?
C331 C330 H30N 108.3 . . ?
N33 C330 H30N 108.3 . . ?
H30M C330 H30N 107.4 . . ?
C330 C331 C332 104.4(7) . . ?
C330 C331 H31M 110.9 . . ?
C332 C331 H31M 110.9 . . ?
C330 C331 H31N 110.9 . . ?
C332 C331 H31N 110.9 . . ?
H31M C331 H31N 108.9 . . ?
C333 C332 C331 104.2(9) . . ?
C333 C332 H32M 110.9 . . ?
C331 C332 H32M 110.9 . . ?
C333 C332 H32N 110.9 . . ?
C331 C332 H32N 110.9 . . ?
H32M C332 H32N 108.9 . . ?
C332 C333 H33M 109.5 . . ?
C332 C333 H33N 109.5 . . ?
H33M C333 H33N 109.5 . . ?
C332 C333 H33O 109.5 . . ?
H33M C333 H33O 109.5 . . ?
H33N C333 H33O 109.5 . . ?
C335 C334 N33 117.2(7) . . ?
C335 C334 H34M 108.0 . . ?
N33 C334 H34M 108.0 . . ?
C335 C334 H34N 108.0 . . ?
N33 C334 H34N 108.0 . . ?
H34M C334 H34N 107.2 . . ?
C334 C335 C336 111.8(9) . . ?
C334 C335 H35M 109.3 . . ?
C336 C335 H35M 109.3 . . ?
C334 C335 H35N 109.3 . . ?
C336 C335 H35N 109.3 . . ?
H35M C335 H35N 107.9 . . ?
C337 C336 C335 101.2(13) . . ?
C337 C336 H36M 111.5 . . ?
C335 C336 H36M 111.5 . . ?
C337 C336 H36N 111.5 . . ?
C335 C336 H36N 111.5 . . ?
H36M C336 H36N 109.4 . . ?
C336 C337 H37M 109.5 . . ?
C336 C337 H37N 109.5 . . ?
H37M C337 H37N 109.5 . . ?
C336 C337 H37O 109.5 . . ?
H37M C337 H37O 109.5 . . ?
H37N C337 H37O 109.5 . . ?
C37C C36C H36P 108.5 . . ?
C37C C36C H36Q 108.5 . . ?
H36P C36C H36Q 107.5 . . ?
C36C C37C H37P 109.5 . . ?
C36C C37C H37Q 109.5 . . ?
H37P C37C H37Q 109.5 . . ?
C36C C37C H37R 109.5 . . ?
H37P C37C H37R 109.5 . . ?
H37Q C37C H37R 109.5 . . ?
C339 C338 N33 113.2(7) . . ?
C339 C338 H38M 108.9 . . ?
N33 C338 H38M 108.9 . . ?
C339 C338 H38N 108.9 . . ?
N33 C338 H38N 108.9 . . ?
H38M C338 H38N 107.7 . . ?
C338 C339 C340 109.4(12) . . ?
C338 C339 H39M 109.8 . . ?
C340 C339 H39M 109.8 . . ?
C338 C339 H39N 109.8 . . ?
C340 C339 H39N 109.8 . . ?
H39M C339 H39N 108.3 . . ?
C341 C340 C339 120.6(18) . . ?
C341 C340 H40M 107.2 . . ?
C339 C340 H40M 107.2 . . ?
C341 C340 H40N 107.2 . . ?
C339 C340 H40N 107.2 . . ?
H40M C340 H40N 106.8 . . ?
C340 C341 H41M 109.5 . . ?
C340 C341 H41N 109.5 . . ?
H41M C341 H41N 109.5 . . ?
C340 C341 H41O 109.5 . . ?
H41M C341 H41O 109.5 . . ?
H41N C341 H41O 109.5 . . ?
C41C C40C H40P 113.7 . . ?
C41C C40C H40Q 113.7 . . ?
H40P C40C H40Q 111.0 . . ?
C40C C41C H41P 109.5 . . ?
C40C C41C H41Q 109.5 . . ?
H41P C41C H41Q 109.5 . . ?
C40C C41C H41R 109.5 . . ?
H41P C41C H41R 109.5 . . ?
H41Q C41C H41R 109.5 . . ?
C343 C342 N33 118.2(6) . . ?
C343 C342 H42M 107.8 . . ?
N33 C342 H42M 107.8 . . ?
C343 C342 H42N 107.8 . . ?
N33 C342 H42N 107.8 . . ?
H42M C342 H42N 107.1 . . ?
C342 C343 C344 110.5(7) . . ?
C342 C343 H43M 109.6 . . ?
C344 C343 H43M 109.6 . . ?
C342 C343 H43N 109.6 . . ?
C344 C343 H43N 109.6 . . ?
H43M C343 H43N 108.1 . . ?
C345 C344 C343 118.9(10) . . ?
C345 C344 H44M 107.6 . . ?
C343 C344 H44M 107.6 . . ?
C345 C344 H44N 107.6 . . ?
C343 C344 H44N 107.6 . . ?
H44M C344 H44N 107.0 . . ?
C344 C345 H45M 109.5 . . ?
C344 C345 H45N 109.5 . . ?
H45M C345 H45N 109.5 . . ?
C344 C345 H45O 109.5 . . ?
H45M C345 H45O 109.5 . . ?
H45N C345 H45O 109.5 . . ?
C45C C44C H44P 113.0 . . ?
C45C C44C H44Q 113.0 . . ?
H44P C44C H44Q 110.4 . . ?
C44C C45C H45P 109.5 . . ?
C44C C45C H45Q 109.5 . . ?
H45P C45C H45Q 109.5 . . ?
C44C C45C H45R 109.5 . . ?
H45P C45C H45R 109.5 . . ?
H45Q C45C H45R 109.5 . . ?
C411 N41 C418 111.7(9) . . ?
C411 N41 H41 124.1 . . ?
C418 N41 H41 124.1 . . ?
C419 N42 C428 113.0(9) . . ?
C419 N42 H42 123.5 . . ?
C428 N42 H42 123.5 . . ?
N41 C411 C412 133.8(11) . . ?
N41 C411 C416 106.7(9) . . ?
C412 C411 C416 119.5(10) . . ?
C411 C412 C413 126.8(11) . . ?
C411 C412 H412 116.6 . . ?
C413 C412 H412 116.6 . . ?
C412 C413 C414 112.2(11) . . ?
C412 C413 H413 123.9 . . ?
C414 C413 H413 123.9 . . ?
C415 C414 C413 121.5(12) . . ?
C415 C414 H414 119.2 . . ?
C413 C414 H414 119.2 . . ?
C414 C415 C416 126.7(12) . . ?
C414 C415 H415 116.6 . . ?
C416 C415 H415 116.6 . . ?
C415 C416 C417 138.3(11) . . ?
C415 C416 C411 113.1(10) . . ?
C417 C416 C411 108.5(9) . . ?
C420 C417 C416 134.0(10) . . ?
C420 C417 C418 119.3(10) . . ?
C416 C417 C418 106.7(9) . . ?
C419 C418 N41 132.4(10) . . ?
C419 C418 C417 121.4(10) . . ?
N41 C418 C417 106.2(9) . . ?
C418 C419 N42 132.7(10) . . ?
C418 C419 C422 121.0(10) . . ?
N42 C419 C422 106.3(9) . . ?
C421 C420 C417 118.9(11) . . ?
C421 C420 H420 120.5 . . ?
C417 C420 H420 120.5 . . ?
C420 C421 C422 123.9(11) . . ?
C420 C421 H421 118.0 . . ?
C422 C421 H421 118.0 . . ?
C423 C422 C419 108.4(9) . . ?
C423 C422 C421 136.2(10) . . ?
C419 C422 C421 115.3(10) . . ?
C424 C423 C422 138.0(11) . . ?
C424 C423 C428 114.1(10) . . ?
C422 C423 C428 107.9(9) . . ?
C425 C424 C423 123.0(11) . . ?
C425 C424 H424 118.5 . . ?
C423 C424 H424 118.5 . . ?
C424 C425 C426 120.9(12) . . ?
C424 C425 H425 119.6 . . ?
C426 C425 H425 119.6 . . ?
C425 C426 C427 118.4(12) . . ?
C425 C426 H426 120.8 . . ?
C427 C426 H426 120.8 . . ?
C428 C427 C426 120.7(12) . . ?
C428 C427 H427 119.7 . . ?
C426 C427 H427 119.7 . . ?
C427 C428 N42 132.7(10) . . ?
C427 C428 C423 122.9(10) . . ?
N42 C428 C423 104.3(9) . . ?
C11Z N41Z C18Z 108.9(11) . . ?
C11Z N41Z H41Z 125.6 . . ?
C18Z N41Z H41Z 125.6 . . ?
C19Z N42Z C28Z 110.4(11) . . ?
C19Z N42Z H42Z 124.8 . . ?
C28Z N42Z H42Z 124.8 . . ?
N41Z C11Z C12Z 132.2(13) . . ?
N41Z C11Z C16Z 110.8(11) . . ?
C12Z C11Z C16Z 117.0(12) . . ?
C11Z C12Z C13Z 122.4(15) . . ?
C11Z C12Z H12Z 118.8 . . ?
C13Z C12Z H12Z 118.8 . . ?
C12Z C13Z C14Z 122.9(15) . . ?
C12Z C13Z H13Z 118.5 . . ?
C14Z C13Z H13Z 118.5 . . ?
C15Z C14Z C13Z 114.8(14) . . ?
C15Z C14Z H14Z 122.6 . . ?
C13Z C14Z H14Z 122.6 . . ?
C14Z C15Z C16Z 122.6(14) . . ?
C14Z C15Z H15Z 118.7 . . ?
C16Z C15Z H15Z 118.7 . . ?
C15Z C16Z C11Z 120.0(13) . . ?
C15Z C16Z C17Z 134.9(13) . . ?
C11Z C16Z C17Z 104.5(10) . . ?
C20Z C17Z C18Z 123.2(13) . . ?
C20Z C17Z C16Z 129.7(12) . . ?
C18Z C17Z C16Z 107.0(10) . . ?
C19Z C18Z N41Z 129.3(12) . . ?
C19Z C18Z C17Z 122.0(12) . . ?
N41Z C18Z C17Z 108.5(11) . . ?
N42Z C19Z C18Z 133.2(12) . . ?
N42Z C19Z C22Z 110.1(11) . . ?
C18Z C19Z C22Z 116.7(12) . . ?
C17Z C20Z C21Z 115.3(13) . . ?
C17Z C20Z H20Z 122.3 . . ?
C21Z C20Z H20Z 122.3 . . ?
C20Z C21Z C22Z 121.4(14) . . ?
C20Z C21Z H21Z 119.3 . . ?
C22Z C21Z H21Z 119.3 . . ?
C19Z C22Z C21Z 121.4(12) . . ?
C19Z C22Z C23Z 104.3(10) . . ?
C21Z C22Z C23Z 134.3(12) . . ?
C24Z C23Z C28Z 117.6(13) . . ?
C24Z C23Z C22Z 133.3(13) . . ?
C28Z C23Z C22Z 109.0(11) . . ?
C23Z C24Z C25Z 119.0(14) . . ?
C23Z C24Z H24Z 120.5 . . ?
C25Z C24Z H24Z 120.5 . . ?
C26Z C25Z C24Z 121.7(14) . . ?
C26Z C25Z H25Z 119.1 . . ?
C24Z C25Z H25Z 119.1 . . ?
C25Z C26Z C27Z 119.9(14) . . ?
C25Z C26Z H26Z 120.0 . . ?
C27Z C26Z H26Z 120.0 . . ?
C28Z C27Z C26Z 117.3(14) . . ?
C28Z C27Z H27Z 121.4 . . ?
C26Z C27Z H27Z 121.4 . . ?
C27Z C28Z N42Z 129.4(13) . . ?
C27Z C28Z C23Z 124.2(12) . . ?
N42Z C28Z C23Z 106.2(11) . . ?
C430 N43 C442 110.9(4) . . ?
C430 N43 C434 112.1(4) . . ?
C442 N43 C434 106.5(3) . . ?
C430 N43 C438 107.2(3) . . ?
C442 N43 C438 110.0(4) . . ?
C434 N43 C438 110.2(4) . . ?
C431 C430 N43 115.6(4) . . ?
C431 C430 H30S 108.4 . . ?
N43 C430 H30S 108.4 . . ?
C431 C430 H30T 108.4 . . ?
N43 C430 H30T 108.4 . . ?
H30S C430 H30T 107.4 . . ?
C430 C431 C432 110.0(4) . . ?
C430 C431 H31S 109.7 . . ?
C432 C431 H31S 109.7 . . ?
C430 C431 H31T 109.7 . . ?
C432 C431 H31T 109.7 . . ?
H31S C431 H31T 108.2 . . ?
C433 C432 C431 111.4(5) . . ?
C433 C432 H32S 109.3 . . ?
C431 C432 H32S 109.3 . . ?
C433 C432 H32T 109.3 . . ?
C431 C432 H32T 109.3 . . ?
H32S C432 H32T 108.0 . . ?
C432 C433 H33S 109.5 . . ?
C432 C433 H33T 109.5 . . ?
H33S C433 H33T 109.5 . . ?
C432 C433 H33U 109.5 . . ?
H33S C433 H33U 109.5 . . ?
H33T C433 H33U 109.5 . . ?
C435 C434 N43 115.6(4) . . ?
C435 C434 H34S 108.4 . . ?
N43 C434 H34S 108.4 . . ?
C435 C434 H34T 108.4 . . ?
N43 C434 H34T 108.4 . . ?
H34S C434 H34T 107.4 . . ?
C434 C435 C436 109.6(5) . . ?
C434 C435 H35S 109.8 . . ?
C436 C435 H35S 109.8 . . ?
C434 C435 H35T 109.8 . . ?
C436 C435 H35T 109.8 . . ?
H35S C435 H35T 108.2 . . ?
C437 C436 C435 123.4(8) . . ?
C437 C436 H36S 106.5 . . ?
C435 C436 H36S 106.5 . . ?
C437 C436 H36T 106.5 . . ?
C435 C436 H36T 106.5 . . ?
H36S C436 H36T 106.5 . . ?
C436 C437 H37S 109.5 . . ?
C436 C437 H37T 109.5 . . ?
H37S C437 H37T 109.5 . . ?
C436 C437 H37U 109.5 . . ?
H37S C437 H37U 109.5 . . ?
H37T C437 H37U 109.5 . . ?
H37V C37D H37W 109.5 . . ?
H37V C37D H37X 109.5 . . ?
H37W C37D H37X 109.5 . . ?
C439 C438 N43 114.9(4) . . ?
C439 C438 H38S 108.5 . . ?
N43 C438 H38S 108.5 . . ?
C439 C438 H38T 108.5 . . ?
N43 C438 H38T 108.5 . . ?
H38S C438 H38T 107.5 . . ?
C438 C439 C40D 108.7(15) . . ?
C438 C439 C440 110.7(6) . . ?
C40D C439 C440 18.3(18) . . ?
C438 C439 H39S 109.5 . . ?
C40D C439 H39S 125.4 . . ?
C440 C439 H39S 109.5 . . ?
C438 C439 H39T 109.5 . . ?
C40D C439 H39T 94.0 . . ?
C440 C439 H39T 109.5 . . ?
H39S C439 H39T 108.1 . . ?
C441 C440 C439 111.8(8) . . ?
C441 C440 H40S 109.3 . . ?
C439 C440 H40S 109.3 . . ?
C441 C440 H40T 109.3 . . ?
C439 C440 H40T 109.3 . . ?
H40S C440 H40T 107.9 . . ?
C440 C441 H41S 109.5 . . ?
C440 C441 H41T 109.5 . . ?
H41S C441 H41T 109.5 . . ?
C440 C441 H41U 109.5 . . ?
H41S C441 H41U 109.5 . . ?
H41T C441 H41U 109.5 . . ?
C41D C40D C439 126(3) . . ?
C41D C40D H40U 105.7 . . ?
C439 C40D H40U 105.7 . . ?
C41D C40D H40V 105.7 . . ?
C439 C40D H40V 105.7 . . ?
H40U C40D H40V 106.2 . . ?
C40D C41D H41V 109.5 . . ?
C40D C41D H41W 109.5 . . ?
H41V C41D H41W 109.5 . . ?
C40D C41D H41X 109.5 . . ?
H41V C41D H41X 109.5 . . ?
H41W C41D H41X 109.5 . . ?
C443 C442 N43 114.2(4) . . ?
C443 C442 H42S 108.7 . . ?
N43 C442 H42S 108.7 . . ?
C443 C442 H42T 108.7 . . ?
N43 C442 H42T 108.7 . . ?
H42S C442 H42T 107.6 . . ?
C442 C443 C444 111.3(4) . . ?
C442 C443 H43S 109.4 . . ?
C444 C443 H43S 109.4 . . ?
C442 C443 H43T 109.4 . . ?
C444 C443 H43T 109.4 . . ?
H43S C443 H43T 108.0 . . ?
C445 C444 C443 113.6(5) . . ?
C445 C444 H44S 108.8 . . ?
C443 C444 H44S 108.8 . . ?
C445 C444 H44T 108.8 . . ?
C443 C444 H44T 108.8 . . ?
H44S C444 H44T 107.7 . . ?
C444 C445 H45S 109.5 . . ?
C444 C445 H45T 109.5 . . ?
H45S C445 H45T 109.5 . . ?
C444 C445 H45U 109.5 . . ?
H45S C445 H45U 109.5 . . ?
H45T C445 H45U 109.5 . . ?
Cl2S C1S Cl1S 101.4(11) . . ?
Cl2S C1S H1S1 111.5 . . ?
Cl1S C1S H1S1 111.5 . . ?
Cl2S C1S H1S2 111.5 . . ?
Cl1S C1S H1S2 111.5 . . ?
H1S1 C1S H1S2 109.3 . . ?

loop_
_geom_bond_atom_site_label_1
_geom_bond_atom_site_label_2
_geom_bond_distance
_geom_bond_site_symmetry_2
_geom_bond_publ_flag
S1 O12 1.458(5) . ?
S1 O11 1.463(5) . ?
S1 O14 1.469(5) . ?
S1 O13 1.483(5) . ?
S2 O22 1.463(4) . ?
S2 O21 1.465(4) . ?
S2 O23 1.469(4) . ?
S2 O24 1.484(4) . ?
N11 C111 1.375(7) . ?
N11 C118 1.383(7) . ?
N11 H11 0.8800 . ?
N12 C128 1.382(7) . ?
N12 C119 1.387(7) . ?
N12 H12 0.8800 . ?
C111 C112 1.359(8) . ?
C111 C116 1.434(7) . ?
C112 C113 1.383(8) . ?
C112 H112 0.9500 . ?
C113 C114 1.433(9) . ?
C113 H113 0.9500 . ?
C114 C115 1.367(8) . ?
C114 H114 0.9500 . ?
C115 C116 1.408(8) . ?
C115 H115 0.9500 . ?
C116 C117 1.438(8) . ?
C117 C120 1.387(8) . ?
C117 C118 1.427(7) . ?
C118 C119 1.382(7) . ?
C119 C122 1.413(7) . ?
C120 C121 1.375(8) . ?
C120 H120 0.9500 . ?
C121 C122 1.413(8) . ?
C121 H121 0.9500 . ?
C122 C123 1.439(7) . ?
C123 C124 1.394(8) . ?
C123 C128 1.427(7) . ?
C124 C125 1.377(8) . ?
C124 H124 0.9500 . ?
C125 C126 1.396(8) . ?
C125 H125 0.9500 . ?
C126 C127 1.384(8) . ?
C126 H126 0.9500 . ?
C127 C128 1.361(8) . ?
C127 H127 0.9500 . ?
N13 C130 1.5184(18) . ?
N13 C138 1.5184(18) . ?
N13 C134 1.5186(18) . ?
N13 C142 1.5185(18) . ?
C130 C131 1.512(3) . ?
C130 H30A 0.9900 . ?
C130 H30B 0.9900 . ?
C131 C132 1.523(3) . ?
C131 H31A 0.9900 . ?
C131 H31B 0.9900 . ?
C132 C133 1.515(3) . ?
C132 H32A 0.9900 . ?
C132 H32B 0.9900 . ?
C133 H33A 0.9800 . ?
C133 H33B 0.9800 . ?
C133 H33C 0.9800 . ?
C134 C135 1.512(3) . ?
C134 H34A 0.9900 . ?
C134 H34B 0.9900 . ?
C135 C136 1.523(3) . ?
C135 H35A 0.9900 . ?
C135 H35B 0.9900 . ?
C136 C137 1.515(3) . ?
C136 H36A 0.9900 . ?
C136 H36B 0.9900 . ?
C137 H37A 0.9800 . ?
C137 H37B 0.9800 . ?
C137 H17C 0.9800 . ?
C138 C139 1.513(3) . ?
C138 H38A 0.9900 . ?
C138 H38B 0.9900 . ?
C139 C140 1.523(3) . ?
C139 H39A 0.9900 . ?
C139 H39B 0.9900 . ?
C140 C141 1.515(3) . ?
C140 H40A 0.9900 . ?
C140 H40B 0.9900 . ?
C141 H41A 0.9800 . ?
C141 H41B 0.9800 . ?
C141 H41C 0.9800 . ?
C39A C40A 1.523(3) . ?
C39A H39D 0.9900 . ?
C39A H39E 0.9900 . ?
C40A C41A 1.515(3) . ?
C40A H40D 0.9900 . ?
C40A H40E 0.9900 . ?
C41A H41D 0.9800 . ?
C41A H41E 0.9800 . ?
C41A H41F 0.9800 . ?
C142 C143 1.513(3) . ?
C142 H42A 0.9900 . ?
C142 H42B 0.9900 . ?
C143 C144 1.523(3) . ?
C143 H43A 0.9900 . ?
C143 H43B 0.9900 . ?
C144 C145 1.515(3) . ?
C144 H44A 0.9900 . ?
C144 H44B 0.9900 . ?
C145 H45A 0.9800 . ?
C145 H45B 0.9800 . ?
C145 H45C 0.9800 . ?
C45A H45D 0.9800 . ?
C45A H45E 0.9800 . ?
C45A H45F 0.9800 . ?
N21 C218 1.392(8) . ?
N21 C211 1.396(8) . ?
N21 H21 0.8800 . ?
N22 C219 1.394(7) . ?
N22 C228 1.395(8) . ?
N22 H22 0.8800 . ?
C211 C212 1.371(10) . ?
C211 C216 1.405(8) . ?
C212 C213 1.362(10) . ?
C212 H212 0.9500 . ?
C213 C214 1.429(10) . ?
C213 H213 0.9500 . ?
C214 C215 1.364(11) . ?
C214 H214 0.9500 . ?
C215 C216 1.409(10) . ?
C215 H215 0.9500 . ?
C216 C217 1.440(9) . ?
C217 C220 1.394(8) . ?
C217 C218 1.431(8) . ?
C218 C219 1.375(8) . ?
C219 C222 1.402(8) . ?
C220 C221 1.383(9) . ?
C220 H220 0.9500 . ?
C221 C222 1.414(8) . ?
C221 H221 0.9500 . ?
C222 C223 1.429(9) . ?
C223 C224 1.397(9) . ?
C223 C228 1.430(8) . ?
C224 C225 1.384(9) . ?
C224 H224 0.9500 . ?
C225 C226 1.395(9) . ?
C225 H225 0.9500 . ?
C226 C227 1.375(9) . ?
C226 H226 0.9500 . ?
C227 C228 1.377(9) . ?
C227 H227 0.9500 . ?
N23 C238 1.5185(18) . ?
N23 C230 1.5185(18) . ?
N23 C242 1.5186(18) . ?
N23 C234 1.5186(18) . ?
C230 C231 1.512(3) . ?
C230 H30G 0.9900 . ?
C230 H30H 0.9900 . ?
C231 C232 1.523(3) . ?
C231 H31G 0.9900 . ?
C231 H31H 0.9900 . ?
C232 C233 1.515(3) . ?
C232 H32G 0.9900 . ?
C232 H32H 0.9900 . ?
C233 H33G 0.9800 . ?
C233 H33H 0.9800 . ?
C233 H33I 0.9800 . ?
C234 C235 1.513(3) . ?
C234 H34G 0.9900 . ?
C234 H34H 0.9900 . ?
C235 C236 1.523(3) . ?
C235 H35G 0.9900 . ?
C235 H35H 0.9900 . ?
C236 C237 1.515(3) . ?
C236 H36G 0.9900 . ?
C236 H36H 0.9900 . ?
C237 H37G 0.9800 . ?
C237 H37H 0.9800 . ?
C237 H37I 0.9800 . ?
C238 C239 1.512(3) . ?
C238 H38G 0.9900 . ?
C238 H38H 0.9900 . ?
C239 C240 1.523(3) . ?
C239 H39G 0.9900 . ?
C239 H39H 0.9900 . ?
C240 C241 1.515(3) . ?
C240 H40G 0.9900 . ?
C240 H40H 0.9900 . ?
C241 H41G 0.9800 . ?
C241 H41H 0.9800 . ?
C241 H41I 0.9800 . ?
C242 C243 1.512(3) . ?
C242 H42G 0.9900 . ?
C242 H42H 0.9900 . ?
C243 C244 1.523(3) . ?
C243 H43G 0.9900 . ?
C243 H43H 0.9900 . ?
C244 C245 1.515(3) . ?
C244 H44G 0.9900 . ?
C244 H44H 0.9900 . ?
C245 H45G 0.9800 . ?
C245 H45H 0.9800 . ?
C245 H45I 0.9800 . ?
C45B H45J 0.9800 . ?
C45B H45K 0.9800 . ?
C45B H45L 0.9800 . ?
N31 C311 1.365(12) . ?
N31 C318 1.400(12) . ?
N31 H31 0.8800 . ?
N32 C319 1.380(12) . ?
N32 C328 1.398(12) . ?
N32 H32 0.8800 . ?
C311 C312 1.366(14) . ?
C311 C316 1.417(12) . ?
C312 C313 1.366(13) . ?
C312 H312 0.9500 . ?
C313 C314 1.432(14) . ?
C313 H313 0.9500 . ?
C314 C315 1.347(15) . ?
C314 H314 0.9500 . ?
C315 C316 1.422(13) . ?
C315 H315 0.9500 . ?
C316 C317 1.433(14) . ?
C317 C320 1.389(13) . ?
C317 C318 1.434(12) . ?
C318 C319 1.354(13) . ?
C319 C322 1.410(11) . ?
C320 C321 1.397(15) . ?
C320 H320 0.9500 . ?
C321 C322 1.407(13) . ?
C321 H321 0.9500 . ?
C322 C323 1.439(13) . ?
C323 C324 1.388(13) . ?
C323 C328 1.427(12) . ?
C324 C325 1.375(15) . ?
C324 H324 0.9500 . ?
C325 C326 1.403(14) . ?
C325 H325 0.9500 . ?
C326 C327 1.390(13) . ?
C326 H326 0.9500 . ?
C327 C328 1.351(13) . ?
C327 H327 0.9500 . ?
N31Y C11Y 1.361(13) . ?
N31Y C18Y 1.411(13) . ?
N31Y H31Y 0.8800 . ?
N32Y C19Y 1.375(13) . ?
N32Y C28Y 1.412(13) . ?
N32Y H32Y 0.8800 . ?
C11Y C12Y 1.354(14) . ?
C11Y C16Y 1.423(13) . ?
C12Y C13Y 1.362(14) . ?
C12Y H12Y 0.9500 . ?
C13Y C14Y 1.438(15) . ?
C13Y H13Y 0.9500 . ?
C14Y C15Y 1.343(15) . ?
C14Y H14Y 0.9500 . ?
C15Y C16Y 1.416(14) . ?
C15Y H15Y 0.9500 . ?
C16Y C17Y 1.439(13) . ?
C17Y C20Y 1.383(14) . ?
C17Y C18Y 1.423(13) . ?
C18Y C19Y 1.361(13) . ?
C19Y C22Y 1.418(13) . ?
C20Y C21Y 1.401(14) . ?
C20Y H20Y 0.9500 . ?
C21Y C22Y 1.415(13) . ?
C21Y H21Y 0.9500 . ?
C22Y C23Y 1.433(13) . ?
C23Y C24Y 1.386(13) . ?
C23Y C28Y 1.425(13) . ?
C24Y C25Y 1.380(14) . ?
C24Y H24Y 0.9500 . ?
C25Y C26Y 1.398(14) . ?
C25Y H25Y 0.9500 . ?
C26Y C27Y 1.391(14) . ?
C26Y H26Y 0.9500 . ?
C27Y C28Y 1.359(13) . ?
C27Y H27Y 0.9500 . ?
N33 C330 1.5183(18) . ?
N33 C338 1.5184(18) . ?
N33 C342 1.5184(18) . ?
N33 C334 1.5186(18) . ?
C330 C331 1.512(3) . ?
C330 H30M 0.9900 . ?
C330 H30N 0.9900 . ?
C331 C332 1.523(3) . ?
C331 H31M 0.9900 . ?
C331 H31N 0.9900 . ?
C332 C333 1.515(3) . ?
C332 H32M 0.9900 . ?
C332 H32N 0.9900 . ?
C333 H33M 0.9800 . ?
C333 H33N 0.9800 . ?
C333 H33O 0.9800 . ?
C334 C335 1.513(3) . ?
C334 H34M 0.9900 . ?
C334 H34N 0.9900 . ?
C335 C336 1.523(3) . ?
C335 H35M 0.9900 . ?
C335 H35N 0.9900 . ?
C336 C337 1.515(3) . ?
C336 H36M 0.9900 . ?
C336 H36N 0.9900 . ?
C337 H37M 0.9800 . ?
C337 H37N 0.9800 . ?
C337 H37O 0.9800 . ?
C36C C37C 1.515(3) . ?
C36C H36P 0.9900 . ?
C36C H36Q 0.9900 . ?
C37C H37P 0.9800 . ?
C37C H37Q 0.9800 . ?
C37C H37R 0.9800 . ?
C338 C339 1.512(3) . ?
C338 H38M 0.9900 . ?
C338 H38N 0.9900 . ?
C339 C340 1.523(3) . ?
C339 H39M 0.9900 . ?
C339 H39N 0.9900 . ?
C340 C341 1.515(3) . ?
C340 H40M 0.9900 . ?
C340 H40N 0.9900 . ?
C341 H41M 0.9800 . ?
C341 H41N 0.9800 . ?
C341 H41O 0.9800 . ?
C40C C41C 1.515(3) . ?
C40C H40P 0.9900 . ?
C40C H40Q 0.9900 . ?
C41C H41P 0.9800 . ?
C41C H41Q 0.9800 . ?
C41C H41R 0.9800 . ?
C342 C343 1.512(3) . ?
C342 H42M 0.9900 . ?
C342 H42N 0.9900 . ?
C343 C344 1.523(3) . ?
C343 H43M 0.9900 . ?
C343 H43N 0.9900 . ?
C344 C345 1.515(3) . ?
C344 H44M 0.9900 . ?
C344 H44N 0.9900 . ?
C345 H45M 0.9800 . ?
C345 H45N 0.9800 . ?
C345 H45O 0.9800 . ?
C44C C45C 1.515(3) . ?
C44C H44P 0.9900 . ?
C44C H44Q 0.9900 . ?
C45C H45P 0.9800 . ?
C45C H45Q 0.9800 . ?
C45C H45R 0.9800 . ?
N41 C411 1.329(11) . ?
N41 C418 1.427(11) . ?
N41 H41 0.8800 . ?
N42 C419 1.353(11) . ?
N42 C428 1.425(11) . ?
N42 H42 0.8800 . ?
C411 C412 1.346(12) . ?
C411 C416 1.456(12) . ?
C412 C413 1.388(12) . ?
C412 H412 0.9500 . ?
C413 C414 1.451(13) . ?
C413 H413 0.9500 . ?
C414 C415 1.307(13) . ?
C414 H414 0.9500 . ?
C415 C416 1.387(12) . ?
C415 H415 0.9500 . ?
C416 C417 1.407(12) . ?
C417 C420 1.396(12) . ?
C417 C418 1.435(12) . ?
C418 C419 1.336(11) . ?
C419 C422 1.435(11) . ?
C420 C421 1.340(12) . ?
C420 H420 0.9500 . ?
C421 C422 1.447(12) . ?
C421 H421 0.9500 . ?
C422 C423 1.419(11) . ?
C423 C424 1.388(12) . ?
C423 C428 1.442(12) . ?
C424 C425 1.356(12) . ?
C424 H424 0.9500 . ?
C425 C426 1.383(12) . ?
C425 H425 0.9500 . ?
C426 C427 1.383(12) . ?
C426 H426 0.9500 . ?
C427 C428 1.333(12) . ?
C427 H427 0.9500 . ?
N41Z C11Z 1.352(13) . ?
N41Z C18Z 1.400(13) . ?
N41Z H41Z 0.8800 . ?
N42Z C19Z 1.369(13) . ?
N42Z C28Z 1.400(13) . ?
N42Z H42Z 0.8800 . ?
C11Z C12Z 1.361(13) . ?
C11Z C16Z 1.439(13) . ?
C12Z C13Z 1.366(14) . ?
C12Z H12Z 0.9500 . ?
C13Z C14Z 1.431(14) . ?
C13Z H13Z 0.9500 . ?
C14Z C15Z 1.390(15) . ?
C14Z H14Z 0.9500 . ?
C15Z C16Z 1.402(13) . ?
C15Z H15Z 0.9500 . ?
C16Z C17Z 1.461(13) . ?
C17Z C20Z 1.387(13) . ?
C17Z C18Z 1.422(13) . ?
C18Z C19Z 1.373(12) . ?
C19Z C22Z 1.417(13) . ?
C20Z C21Z 1.427(14) . ?
C20Z H20Z 0.9500 . ?
C21Z C22Z 1.429(13) . ?
C21Z H21Z 0.9500 . ?
C22Z C23Z 1.463(13) . ?
C23Z C24Z 1.379(13) . ?
C23Z C28Z 1.416(13) . ?
C24Z C25Z 1.417(14) . ?
C24Z H24Z 0.9500 . ?
C25Z C26Z 1.390(14) . ?
C25Z H25Z 0.9500 . ?
C26Z C27Z 1.395(14) . ?
C26Z H26Z 0.9500 . ?
C27Z C28Z 1.380(13) . ?
C27Z H27Z 0.9500 . ?
N43 C430 1.5184(18) . ?
N43 C442 1.5184(18) . ?
N43 C434 1.5184(18) . ?
N43 C438 1.5185(18) . ?
C430 C431 1.512(3) . ?
C430 H30S 0.9900 . ?
C430 H30T 0.9900 . ?
C431 C432 1.523(3) . ?
C431 H31S 0.9900 . ?
C431 H31T 0.9900 . ?
C432 C433 1.515(3) . ?
C432 H32S 0.9900 . ?
C432 H32T 0.9900 . ?
C433 H33S 0.9800 . ?
C433 H33T 0.9800 . ?
C433 H33U 0.9800 . ?
C434 C435 1.512(3) . ?
C434 H34S 0.9900 . ?
C434 H34T 0.9900 . ?
C435 C436 1.523(3) . ?
C435 H35S 0.9900 . ?
C435 H35T 0.9900 . ?
C436 C437 1.515(3) . ?
C436 H36S 0.9900 . ?
C436 H36T 0.9900 . ?
C437 H37S 0.9800 . ?
C437 H37T 0.9800 . ?
C437 H37U 0.9800 . ?
C37D H37V 0.9800 . ?
C37D H37W 0.9800 . ?
C37D H37X 0.9800 . ?
C438 C439 1.512(3) . ?
C438 H38S 0.9900 . ?
C438 H38T 0.9900 . ?
C439 C40D 1.523(3) . ?
C439 C440 1.523(3) . ?
C439 H39S 0.9900 . ?
C439 H39T 0.9900 . ?
C440 C441 1.515(3) . ?
C440 H40S 0.9900 . ?
C440 H40T 0.9900 . ?
C441 H41S 0.9800 . ?
C441 H41T 0.9800 . ?
C441 H41U 0.9800 . ?
C40D C41D 1.515(3) . ?
C40D H40U 0.9900 . ?
C40D H40V 0.9900 . ?
C41D H41V 0.9800 . ?
C41D H41W 0.9800 . ?
C41D H41X 0.9800 . ?
C442 C443 1.512(3) . ?
C442 H42S 0.9900 . ?
C442 H42T 0.9900 . ?
C443 C444 1.523(3) . ?
C443 H43S 0.9900 . ?
C443 H43T 0.9900 . ?
C444 C445 1.515(3) . ?
C444 H44S 0.9900 . ?
C444 H44T 0.9900 . ?
C445 H45S 0.9800 . ?
C445 H45T 0.9800 . ?
C445 H45U 0.9800 . ?
C1S Cl2S 1.788(14) . ?
C1S Cl1S 1.789(14) . ?
C1S H1S1 0.9900 . ?
C1S H1S2 0.9900 . ?

loop_
_geom_hbond_atom_site_label_D
_geom_hbond_atom_site_label_H
_geom_hbond_atom_site_label_A
_geom_hbond_distance_DH
_geom_hbond_distance_HA
_geom_hbond_distance_DA
_geom_hbond_angle_DHA
_geom_hbond_site_symmetry_A
N11 H11 O21 0.88 2.14 2.906(6) 145.9 .
N12 H12 O23 0.88 1.91 2.746(6) 158.9 .
N21 H21 O22 0.88 1.95 2.719(7) 144.7 1_465
N22 H22 O24 0.88 1.84 2.721(6) 175.4 1_465
N31 H31 O11 0.88 1.92 2.711(11) 149.3 .
N32 H32 O12 0.88 1.86 2.737(11) 175.7 .
N41 H41 O13 0.88 2.10 2.892(11) 149.5 .
N42 H42 O14 0.88 1.83 2.695(11) 166.3 .
N31Y H31Y O11 0.88 2.06 2.853(18) 150.0 .
N32Y H32Y O12 0.88 1.92 2.774(16) 163.7 .
N41Z H41Z O13 0.88 2.27 3.042(15) 146.7 .
N42Z H42Z O14 0.88 2.00 2.825(15) 154.8 .
